data_7123467
loop_
_publ_author_name
'Brueckner, Tobias'
'Arrowsmith, Merle'
'He\&s, Merlin'
'Hammond, Kai'
'M\"uller, Marcel'
'Braunschweig, Holger'

_publ_section_title
;
 Synthesis of fused B,N-heterocycles by alkyne cleavage, NHC
 ring-expansion and C-H activation at a diboryne
;
_journal_name_full 'Chemical Communications'
_journal_paper_doi 10.1039/C9CC02657F
_journal_year 2019
_chemical_formula_moiety 'C58 H70 B2 Fe N4, C6 H6'
_chemical_formula_sum 'C64 H76 B2 Fe N4'
_chemical_formula_weight 978.76
_chemical_properties_physical Air-sensitive,Moisture-sensitive
_space_group_crystal_system monoclinic
_space_group_IT_number 14
_space_group_name_Hall '-P 2ybc'
_space_group_name_H-M_alt 'P 1 21/c 1'
_symmetry_space_group_name_Hall '-P 2ybc'
_symmetry_space_group_name_H-M 'P 1 21/c 1'
_atom_sites_solution_hydrogens geom
_atom_sites_solution_primary dual
_atom_sites_solution_secondary difmap
_audit_creation_method SHELXL-2014/7
_audit_update_record
;
2019-04-01 deposited with the CCDC.    2019-05-14 downloaded from the CCDC.
;
_cell_angle_alpha 90
_cell_angle_beta 105.9140(10)
_cell_angle_gamma 90
_cell_formula_units_Z 8
_cell_length_a 39.5261(17)
_cell_length_b 12.8542(6)
_cell_length_c 22.1018(9)
_cell_measurement_reflns_used 9833
_cell_measurement_temperature 100(2)
_cell_measurement_theta_max 25.60
_cell_measurement_theta_min 2.27
_cell_volume 10799.0(8)
_computing_cell_refinement 'Saint+ ver. V8.37A (Bruker AXS)'
_computing_data_collection 'APEX2 ver. 2014.9 (Bruker AXS)'
_computing_data_reduction 'Saint+ ver. V8.37A (Bruker AXS)'
_computing_molecular_graphics 'ShelXLe (Huebschle et all, 2011)'
_computing_publication_material 'SHELXL-2014/7 (Sheldrick, 2014)'
_computing_structure_refinement 'SHELXL-2014/7 (Sheldrick, 2014)'
_computing_structure_solution 'SHELXT (Sheldrick, 2014)'
_diffrn_ambient_temperature 100(2)
_diffrn_detector 'CMOS area detector (Photon II)'
_diffrn_detector_area_resol_mean 7.5
_diffrn_measured_fraction_theta_full 1.000
_diffrn_measured_fraction_theta_max 1.000
_diffrn_measurement_device_type 'Bruker D8 Quest'
_diffrn_measurement_method '\f and \w scans'
_diffrn_radiation_monochromator 'multi-layer mirror'
_diffrn_radiation_type MoK\a
_diffrn_radiation_wavelength 0.71073
_diffrn_reflns_av_R_equivalents 0.0943
_diffrn_reflns_av_unetI/netI 0.0577
_diffrn_reflns_Laue_measured_fraction_full 1.000
_diffrn_reflns_Laue_measured_fraction_max 1.000
_diffrn_reflns_limit_h_max 48
_diffrn_reflns_limit_h_min -48
_diffrn_reflns_limit_k_max 15
_diffrn_reflns_limit_k_min -15
_diffrn_reflns_limit_l_max 27
_diffrn_reflns_limit_l_min -20
_diffrn_reflns_number 171281
_diffrn_reflns_point_group_measured_fraction_full 1.000
_diffrn_reflns_point_group_measured_fraction_max 1.000
_diffrn_reflns_theta_full 26.000
_diffrn_reflns_theta_max 26.022
_diffrn_reflns_theta_min 1.843
_diffrn_source 'microfocus sealed tube (Incoatec ImS)'
_exptl_absorpt_coefficient_mu 0.323
_exptl_absorpt_correction_T_max 0.7454
_exptl_absorpt_correction_T_min 0.6718
_exptl_absorpt_correction_type multi-scan
_exptl_absorpt_process_details 'SadAbs 2016/2 (Bruker AXS)'
_exptl_crystal_colour colourless
_exptl_crystal_density_diffrn 1.204
_exptl_crystal_description block
_exptl_crystal_F_000 4192
_exptl_crystal_size_max 0.28
_exptl_crystal_size_mid 0.198
_exptl_crystal_size_min 0.144
_refine_diff_density_max 0.568
_refine_diff_density_min -0.528
_refine_diff_density_rms 0.062
_refine_ls_extinction_method none
_refine_ls_goodness_of_fit_ref 1.045
_refine_ls_hydrogen_treatment constr
_refine_ls_matrix_type full
_refine_ls_number_parameters 1323
_refine_ls_number_reflns 21255
_refine_ls_number_restraints 996
_refine_ls_restrained_S_all 1.043
_refine_ls_R_factor_all 0.1023
_refine_ls_R_factor_gt 0.0573
_refine_ls_shift/su_max 0.001
_refine_ls_shift/su_mean 0.000
_refine_ls_structure_factor_coef Fsqd
_refine_ls_weighting_details 'w=1/[\s^2^(Fo^2^)+(0.0264P)^2^+16.9800P] where P=(Fo^2^+2Fc^2^)/3'
_refine_ls_weighting_scheme calc
_refine_ls_wR_factor_gt 0.1075
_refine_ls_wR_factor_ref 0.1302
_reflns_Friedel_coverage 0.000
_reflns_number_gt 14355
_reflns_number_total 21255
_reflns_threshold_expression 'I > 2\s(I)'
_cod_data_source_file c9cc02657f2.cif
_cod_data_source_block ToBr035_a
_cod_database_code 7123467
_shelx_shelxl_version_number 2014/7
_shelx_space_group_comment
;
The symmetry employed for this shelxl refinement is uniquely defined
by the following loop, which should always be used as a source of
symmetry information in preference to the above space-group names.
They are only intended as comments.
;
_shelx_estimated_absorpt_t_min 0.915
_shelx_estimated_absorpt_t_max 0.955

loop_
_space_group_symop_operation_xyz
'x, y, z'
'-x, y+1/2, -z+1/2'
'-x, -y, -z'
'x, -y-1/2, z-1/2'

loop_
_atom_site_label
_atom_site_type_symbol
_atom_site_fract_x
_atom_site_fract_y
_atom_site_fract_z
_atom_site_U_iso_or_equiv
_atom_site_adp_type
_atom_site_occupancy
_atom_site_site_symmetry_order
_atom_site_calc_flag
_atom_site_refinement_flags_posn
_atom_site_refinement_flags_adp
_atom_site_refinement_flags_occupancy
_atom_site_disorder_assembly
_atom_site_disorder_group
Fe1_1 Fe 0.15751(2) 0.71184(3) 0.42359(2) 0.02387(10) Uani 1 1 d . . . . .
N1_1 N 0.11310(6) 0.33204(18) 0.24317(11) 0.0235(5) Uani 1 1 d . U . . .
N2_1 N 0.07466(6) 0.45379(18) 0.25625(11) 0.0222(5) Uani 1 1 d . U . . .
N3_1 N 0.08841(6) 0.37443(18) 0.51102(11) 0.0243(5) Uani 1 1 d . U . . .
N4_1 N 0.14044(6) 0.30943(19) 0.55448(11) 0.0261(5) Uani 1 1 d . U . . .
C1_1 C 0.14723(7) 0.3075(2) 0.39828(13) 0.0253(6) Uani 1 1 d . U . . .
H1A_1 H 0.1366 0.2372 0.3913 0.030 Uiso 1 1 calc R U . . .
H1AB_1 H 0.1729 0.3077 0.4038 0.030 Uiso 1 1 calc R U . . .
C2_1 C 0.12926(7) 0.4809(2) 0.40657(13) 0.0222(6) Uani 1 1 d . U . . .
C3_1 C 0.10381(7) 0.3898(2) 0.28366(13) 0.0225(6) Uani 1 1 d . U . . .
C4_1 C 0.05474(7) 0.5026(2) 0.29095(14) 0.0242(6) Uani 1 1 d . U . . .
H4_1 H 0.0612 0.4902 0.3350 0.029 Uiso 1 1 calc R U . . .
C5_1 C 0.02766(7) 0.5648(2) 0.26806(15) 0.0287(7) Uani 1 1 d . U . . .
H5A_1 H 0.0203 0.5795 0.2243 0.034 Uiso 1 1 calc R U . . .
H5B_1 H 0.0155 0.5949 0.2954 0.034 Uiso 1 1 calc R U . . .
C6_1 C 0.12004(7) 0.3536(2) 0.50277(13) 0.0232(6) Uani 1 1 d . U . . .
C7_1 C 0.08563(8) 0.3364(3) 0.57280(14) 0.0304(7) Uani 1 1 d . U . . .
H7A_1 H 0.0697 0.2758 0.5678 0.037 Uiso 1 1 calc R U . . .
H7AB_1 H 0.0771 0.3919 0.5960 0.037 Uiso 1 1 calc R U . . .
C8_1 C 0.12342(8) 0.3059(2) 0.60616(14) 0.0300(7) Uani 1 1 d . U . . .
H8A_1 H 0.1344 0.3561 0.6398 0.036 Uiso 1 1 calc R U . . .
H8AB_1 H 0.1246 0.2352 0.6244 0.036 Uiso 1 1 calc R U . . .
C9_1 C 0.12244(7) 0.5893(2) 0.41782(13) 0.0234(6) Uani 1 1 d . U . . .
C10_1 C 0.10832(7) 0.6694(2) 0.37270(14) 0.0261(6) Uani 1 1 d . U . . .
H10_1 H 0.1008 0.6601 0.3284 0.031 Uiso 1 1 calc R U . . .
C11_1 C 0.10727(7) 0.7646(2) 0.40464(15) 0.0285(7) Uani 1 1 d . U . . .
H11_1 H 0.0988 0.8292 0.3855 0.034 Uiso 1 1 calc R U . . .
C12_1 C 0.12114(7) 0.7463(2) 0.47017(15) 0.0282(7) Uani 1 1 d . U . . .
H12_1 H 0.1235 0.7964 0.5027 0.034 Uiso 1 1 calc R U . . .
C13_1 C 0.13090(7) 0.6392(2) 0.47837(14) 0.0257(6) Uani 1 1 d . U . . .
H13_1 H 0.1413 0.6063 0.5175 0.031 Uiso 1 1 calc R U . . .
C14_1 C 0.20999(7) 0.6926(2) 0.46531(15) 0.0314(7) Uani 1 1 d . U . . .
H14_1 H 0.2202 0.6565 0.5035 0.038 Uiso 1 1 calc R U . . .
C15_1 C 0.20061(8) 0.6488(3) 0.40435(15) 0.0324(7) Uani 1 1 d . U . . .
H15_1 H 0.2034 0.5779 0.3945 0.039 Uiso 1 1 calc R U . . .
C16_1 C 0.18634(8) 0.7280(3) 0.36058(15) 0.0347(7) Uani 1 1 d . U . . .
H16_1 H 0.1779 0.7197 0.3163 0.042 Uiso 1 1 calc R U . . .
C17_1 C 0.18680(8) 0.8226(3) 0.39450(15) 0.0336(7) Uani 1 1 d . U . . .
H17_1 H 0.1787 0.8885 0.3769 0.040 Uiso 1 1 calc R U . . .
C18_1 C 0.20151(7) 0.8005(2) 0.45941(15) 0.0319(7) Uani 1 1 d . U . . .
H18_1 H 0.2051 0.8491 0.4929 0.038 Uiso 1 1 calc R U . . .
C19_1 C 0.14168(7) 0.2623(2) 0.25668(13) 0.0254(6) Uani 1 1 d . U . . .
C20_1 C 0.17273(8) 0.2923(2) 0.24235(14) 0.0290(7) Uani 1 1 d . U . . .
C21_1 C 0.17798(8) 0.4028(2) 0.22310(15) 0.0348(7) Uani 1 1 d . U . . .
H21A_1 H 0.1552 0.4305 0.1972 0.042 Uiso 1 1 calc R U . . .
H21B_1 H 0.1947 0.4026 0.1969 0.042 Uiso 1 1 calc R U . . .
C22_1 C 0.19205(9) 0.4741(3) 0.27937(16) 0.0388(8) Uani 1 1 d . U . . .
H22A_1 H 0.1955 0.5441 0.2646 0.058 Uiso 1 1 calc R U . . .
H22B_1 H 0.2146 0.4471 0.3052 0.058 Uiso 1 1 calc R U . . .
H22C_1 H 0.1752 0.4769 0.3046 0.058 Uiso 1 1 calc R U . . .
C23_1 C 0.19848(8) 0.2182(3) 0.24368(16) 0.0381(8) Uani 1 1 d . U . . .
H23_1 H 0.2193 0.2376 0.2328 0.046 Uiso 1 1 calc R U . . .
C24_1 C 0.19425(9) 0.1165(3) 0.26060(17) 0.0424(9) Uani 1 1 d . U . . .
H24_1 H 0.2124 0.0670 0.2628 0.051 Uiso 1 1 calc R U . . .
C25_1 C 0.16361(8) 0.0872(3) 0.27423(15) 0.0349(7) Uani 1 1 d . U . . .
H25_1 H 0.1608 0.0171 0.2855 0.042 Uiso 1 1 calc R U . . .
C26_1 C 0.13673(8) 0.1585(2) 0.27174(14) 0.0298(7) Uani 1 1 d . U . . .
C27_3 C 0.1049(3) 0.1222(10) 0.2895(4) 0.0352(19) Uani 0.611(7) 1 d . U P A 1
H27A_3 H 0.0935 0.1821 0.3043 0.042 Uiso 0.611(7) 1 calc R U P A 1
H27B_3 H 0.1119 0.0715 0.3244 0.042 Uiso 0.611(7) 1 calc R U P A 1
C28_3 C 0.07883(15) 0.0714(5) 0.2331(3) 0.0416(15) Uani 0.611(7) 1 d . U P A 1
H28A_3 H 0.0582 0.0468 0.2455 0.062 Uiso 0.611(7) 1 calc R U P A 1
H28B_3 H 0.0902 0.0123 0.2185 0.062 Uiso 0.611(7) 1 calc R U P A 1
H28C_3 H 0.0714 0.1224 0.1990 0.062 Uiso 0.611(7) 1 calc R U P A 1
C27_31 C 0.0989(5) 0.1255(17) 0.2716(7) 0.035(2) Uani 0.389(7) 1 d . U P A -1
H27A_31 H 0.0930 0.1609 0.3071 0.042 Uiso 0.389(7) 1 calc R U P A -1
H27B_31 H 0.0825 0.1516 0.2323 0.042 Uiso 0.389(7) 1 calc R U P A -1
C28_31 C 0.0924(2) 0.0114(7) 0.2765(5) 0.044(2) Uani 0.389(7) 1 d . U P A -1
H28D_31 H 0.0674 -0.0004 0.2719 0.066 Uiso 0.389(7) 1 calc R U P A -1
H28E_31 H 0.1062 -0.0143 0.3176 0.066 Uiso 0.389(7) 1 calc R U P A -1
H28F_31 H 0.0994 -0.0257 0.2431 0.066 Uiso 0.389(7) 1 calc R U P A -1
C29_31 C 0.06360(7) 0.4631(2) 0.18831(13) 0.0241(6) Uani 1 1 d . U . . .
C30_31 C 0.07936(8) 0.5393(2) 0.15990(14) 0.0279(7) Uani 1 1 d . U . . .
C31_31 C 0.10645(8) 0.6148(2) 0.19768(15) 0.0311(7) Uani 1 1 d . U . . .
H31A_31 H 0.1262 0.6202 0.1783 0.037 Uiso 1 1 calc R U . . .
H31B_31 H 0.1159 0.5876 0.2409 0.037 Uiso 1 1 calc R U . . .
C32_31 C 0.09075(8) 0.7231(2) 0.20058(16) 0.0356(8) Uani 1 1 d . U . . .
H32A_31 H 0.1088 0.7691 0.2262 0.053 Uiso 1 1 calc R U . . .
H32B_31 H 0.0711 0.7179 0.2194 0.053 Uiso 1 1 calc R U . . .
H32C_31 H 0.0823 0.7515 0.1579 0.053 Uiso 1 1 calc R U . . .
C33_31 C 0.06908(8) 0.5454(3) 0.09437(15) 0.0338(7) Uani 1 1 d . U . . .
H33_31 H 0.0797 0.5957 0.0740 0.041 Uiso 1 1 calc R U . . .
C34_31 C 0.04371(9) 0.4798(3) 0.05843(15) 0.0379(8) Uani 1 1 d . U . . .
H34_31 H 0.0369 0.4855 0.0139 0.045 Uiso 1 1 calc R U . . .
C35_31 C 0.02823(8) 0.4060(3) 0.08770(14) 0.0334(7) Uani 1 1 d . U . . .
H35_31 H 0.0107 0.3613 0.0628 0.040 Uiso 1 1 calc R U . . .
C36_31 C 0.03785(7) 0.3958(2) 0.15312(14) 0.0284(7) Uani 1 1 d . U . . .
C37_31 C 0.02015(8) 0.3146(2) 0.18294(15) 0.0327(7) Uani 1 1 d . U . . .
H37A_31 H 0.0339 0.3051 0.2273 0.039 Uiso 1 1 calc R U . . .
H37B_31 H 0.0202 0.2475 0.1609 0.039 Uiso 1 1 calc R U . . .
C38_31 C -0.01771(8) 0.3427(3) 0.18092(17) 0.0403(8) Uani 1 1 d . U . . .
H38A_31 H -0.0283 0.2857 0.1988 0.060 Uiso 1 1 calc R U . . .
H38B_31 H -0.0313 0.3544 0.1372 0.060 Uiso 1 1 calc R U . . .
H38C_31 H -0.0178 0.4062 0.2054 0.060 Uiso 1 1 calc R U . . .
C39_31 C 0.05661(7) 0.3907(2) 0.46127(14) 0.0263(6) Uani 1 1 d . U . . .
C40_31 C 0.03900(8) 0.4857(2) 0.45846(14) 0.0291(7) Uani 1 1 d . U . . .
C41_31 C 0.05377(8) 0.5711(2) 0.50533(16) 0.0331(7) Uani 1 1 d . U . . .
H41A_31 H 0.0791 0.5793 0.5082 0.040 Uiso 1 1 calc R U . . .
H41B_31 H 0.0520 0.5485 0.5472 0.040 Uiso 1 1 calc R U . . .
C42_31 C 0.03616(9) 0.6767(3) 0.49075(18) 0.0444(9) Uani 1 1 d . U . . .
H42A_31 H 0.0486 0.7275 0.5221 0.067 Uiso 1 1 calc R U . . .
H42B_31 H 0.0116 0.6715 0.4920 0.067 Uiso 1 1 calc R U . . .
H42C_31 H 0.0369 0.6992 0.4488 0.067 Uiso 1 1 calc R U . . .
C43_31 C 0.00727(8) 0.4967(3) 0.41162(15) 0.0356(8) Uani 1 1 d . U . . .
H43_31 H -0.0052 0.5606 0.4077 0.043 Uiso 1 1 calc R U . . .
C44_31 C -0.00617(8) 0.4158(3) 0.37084(15) 0.0383(8) Uani 1 1 d . U . . .
H44_31 H -0.0278 0.4249 0.3393 0.046 Uiso 1 1 calc R U . . .
C45_31 C 0.01136(8) 0.3223(3) 0.37546(15) 0.0358(8) Uani 1 1 d . U . . .
H45_31 H 0.0016 0.2675 0.3472 0.043 Uiso 1 1 calc R U . . .
C46_31 C 0.04320(8) 0.3071(2) 0.42091(14) 0.0301(7) Uani 1 1 d . U . . .
C47_31 C 0.06261(8) 0.2046(2) 0.42805(15) 0.0339(7) Uani 1 1 d . U . . .
H47A_31 H 0.0688 0.1843 0.4730 0.041 Uiso 1 1 calc R U . . .
H47B_31 H 0.0849 0.2154 0.4167 0.041 Uiso 1 1 calc R U . . .
C48_31 C 0.04297(9) 0.1142(3) 0.38898(16) 0.0412(8) Uani 1 1 d . U . . .
H48A_31 H 0.0573 0.0511 0.3986 0.062 Uiso 1 1 calc R U . . .
H48B_31 H 0.0384 0.1306 0.3441 0.062 Uiso 1 1 calc R U . . .
H48C_31 H 0.0206 0.1030 0.3991 0.062 Uiso 1 1 calc R U . . .
C49_31 C 0.17584(8) 0.2704(2) 0.56411(13) 0.0266(6) Uani 1 1 d . U . . .
C50_31 C 0.20415(8) 0.3401(2) 0.57973(14) 0.0287(7) Uani 1 1 d . U . . .
C51_31 C 0.19801(8) 0.4559(2) 0.58149(15) 0.0313(7) Uani 1 1 d . U . . .
H51A_31 H 0.1806 0.4685 0.6054 0.038 Uiso 1 1 calc R U . . .
H51B_31 H 0.1875 0.4803 0.5379 0.038 Uiso 1 1 calc R U . . .
C52_31 C 0.23050(8) 0.5213(3) 0.61049(15) 0.0376(8) Uani 1 1 d . U . . .
H52A_31 H 0.2238 0.5947 0.6103 0.056 Uiso 1 1 calc R U . . .
H52B_31 H 0.2475 0.5127 0.5860 0.056 Uiso 1 1 calc R U . . .
H52C_31 H 0.2411 0.4987 0.6539 0.056 Uiso 1 1 calc R U . . .
C53_31 C 0.23780(8) 0.2988(3) 0.59245(15) 0.0346(7) Uani 1 1 d . U . . .
H53_31 H 0.2575 0.3441 0.6032 0.042 Uiso 1 1 calc R U . . .
C54_31 C 0.24313(9) 0.1923(3) 0.58978(16) 0.0396(8) Uani 1 1 d . U . . .
H54_31 H 0.2664 0.1655 0.5984 0.048 Uiso 1 1 calc R U . . .
C55_31 C 0.21486(9) 0.1258(3) 0.57469(15) 0.0392(8) Uani 1 1 d . U . . .
H55_31 H 0.2188 0.0531 0.5732 0.047 Uiso 1 1 calc R U . . .
C56_31 C 0.18037(9) 0.1629(2) 0.56151(14) 0.0316(7) Uani 1 1 d . U . . .
C57_31 C 0.15005(9) 0.0868(3) 0.54502(16) 0.0420(8) Uani 1 1 d . U . . .
H57A_31 H 0.1282 0.1236 0.5458 0.050 Uiso 1 1 calc R U . . .
H57B_31 H 0.1543 0.0315 0.5774 0.050 Uiso 1 1 calc R U . . .
C58_31 C 0.14493(11) 0.0367(3) 0.48065(17) 0.0529(10) Uani 1 1 d . U . . .
H58A_31 H 0.1248 -0.0110 0.4723 0.079 Uiso 1 1 calc R U . . .
H58B_31 H 0.1662 -0.0020 0.4800 0.079 Uiso 1 1 calc R U . . .
H58C_31 H 0.1405 0.0909 0.4482 0.079 Uiso 1 1 calc R U . . .
B1_31 B 0.12521(8) 0.3999(3) 0.35640(15) 0.0221(7) Uani 1 1 d . U . . .
B2_31 B 0.13327(8) 0.3820(3) 0.44302(15) 0.0233(7) Uani 1 1 d . U . . .
C60 C 0.23206(10) 0.7451(3) 0.21724(17) 0.0458(9) Uani 1 1 d . U . . .
H60 H 0.2551 0.7327 0.2435 0.055 Uiso 1 1 calc R U . . .
C61 C 0.21913(9) 0.6865(3) 0.16364(17) 0.0440(9) Uani 1 1 d . U . . .
H61 H 0.2333 0.6339 0.1529 0.053 Uiso 1 1 calc R U . . .
C62 C 0.18571(9) 0.7041(3) 0.12568(16) 0.0403(8) Uani 1 1 d . U . . .
H62 H 0.1768 0.6633 0.0889 0.048 Uiso 1 1 calc R U . . .
C63 C 0.16497(9) 0.7811(3) 0.14091(16) 0.0368(8) Uani 1 1 d . U . . .
H63 H 0.1419 0.7934 0.1147 0.044 Uiso 1 1 calc R U . . .
C64 C 0.17808(10) 0.8398(3) 0.19440(17) 0.0432(8) Uani 1 1 d . U . . .
H64 H 0.1640 0.8930 0.2050 0.052 Uiso 1 1 calc R U . . .
C65 C 0.21153(10) 0.8216(3) 0.23274(17) 0.0449(9) Uani 1 1 d . U . . .
H65 H 0.2204 0.8619 0.2698 0.054 Uiso 1 1 calc R U . . .
C70 C 0.31792(7) 0.64651(15) 0.36234(14) 0.0657(12) Uani 1 1 d G U . . .
H70 H 0.3224 0.5766 0.3530 0.079 Uiso 1 1 calc R U . . .
C71 C 0.34241(6) 0.7237(2) 0.36158(14) 0.0646(12) Uani 1 1 d G U . . .
H71 H 0.3637 0.7066 0.3517 0.077 Uiso 1 1 calc R U . . .
C72 C 0.33579(6) 0.82605(18) 0.37523(14) 0.0567(10) Uani 1 1 d G U . . .
H72 H 0.3525 0.8788 0.3747 0.068 Uiso 1 1 calc R U . . .
C73 C 0.30468(7) 0.85112(17) 0.38964(14) 0.0636(12) Uani 1 1 d G U . . .
H73 H 0.3002 0.9210 0.3990 0.076 Uiso 1 1 calc R U . . .
C74 C 0.28019(5) 0.7739(2) 0.39040(13) 0.0622(11) Uani 1 1 d G U . . .
H74 H 0.2589 0.7910 0.4003 0.075 Uiso 1 1 calc R U . . .
C75 C 0.28681(6) 0.67158(19) 0.37675(13) 0.0612(11) Uani 1 1 d G U . . .
H75 H 0.2701 0.6188 0.3773 0.073 Uiso 1 1 calc R U . . .
N1_2 N 0.39018(6) 0.23767(19) 0.77844(11) 0.0260(5) Uani 1 1 d . U . . .
N2_2 N 0.42905(6) 0.12113(18) 0.75915(11) 0.0231(5) Uani 1 1 d . U . . .
N3_2 N 0.34943(7) 0.2622(2) 0.46631(11) 0.0303(6) Uani 1 1 d . U . . .
N4_2 N 0.39994(6) 0.1816(2) 0.49340(11) 0.0282(6) Uani 1 1 d . U . . .
C1_2 C 0.35494(8) 0.2702(2) 0.62465(13) 0.0275(7) Uani 1 1 d . U . . .
H1A_2 H 0.3299 0.2789 0.6233 0.033 Uiso 1 1 calc R U . . .
H1AB_2 H 0.3680 0.3368 0.6292 0.033 Uiso 1 1 calc R U . . .
C2_2 C 0.36677(7) 0.0922(2) 0.61527(14) 0.0251(6) Uani 1 1 d . U . . .
C3_2 C 0.39876(7) 0.1822(2) 0.73607(13) 0.0231(6) Uani 1 1 d . U . . .
C4_2 C 0.44631(7) 0.0741(2) 0.71924(14) 0.0249(6) Uani 1 1 d . U . . .
H4_2 H 0.4359 0.0808 0.6753 0.030 Uiso 1 1 calc R U . . .
C5_2 C 0.47605(7) 0.0206(2) 0.73762(15) 0.0302(7) Uani 1 1 d . U . . .
H5A_2 H 0.4873 0.0121 0.7812 0.036 Uiso 1 1 calc R U . . .
H5B_2 H 0.4861 -0.0091 0.7072 0.036 Uiso 1 1 calc R U . . .
C6_2 C 0.37194(7) 0.2108(2) 0.51225(13) 0.0252(6) Uani 1 1 d . U . . .
C7_2 C 0.36289(9) 0.2770(3) 0.41091(15) 0.0383(8) Uani 1 1 d . U . . .
H7A_2 H 0.3674 0.3515 0.4047 0.046 Uiso 1 1 calc R U . . .
H7B_2 H 0.3461 0.2497 0.3723 0.046 Uiso 1 1 calc R U . . .
C8_2 C 0.39688(8) 0.2150(3) 0.42749(13) 0.0307(7) Uani 1 1 d . U . . .
H8A_2 H 0.3953 0.1543 0.3993 0.037 Uiso 1 1 calc R U . . .
H8B_2 H 0.4171 0.2588 0.4252 0.037 Uiso 1 1 calc R U . . .
C9_2 C 0.37117(7) -0.0178(2) 0.60491(14) 0.0270(6) Uani 1 1 d . U . . .
C10_2 C 0.35923(8) -0.0705(2) 0.54576(15) 0.0302(7) Uani 1 1 d . U . . .
H10_2 H 0.3477 -0.0384 0.5069 0.036 Uiso 1 1 calc R U . . .
C11_2 C 0.36727(8) -0.1787(2) 0.55415(16) 0.0329(7) Uani 1 1 d . U . . .
H11_2 H 0.3622 -0.2306 0.5224 0.040 Uiso 1 1 calc R U . . .
C12_2 C 0.38421(8) -0.1939(2) 0.61860(15) 0.0318(7) Uani 1 1 d . U . . .
H12_2 H 0.3928 -0.2584 0.6377 0.038 Uiso 1 1 calc R U . . .
C13_2 C 0.38631(7) -0.0972(2) 0.64995(15) 0.0297(7) Uani 1 1 d . U . . .
H13_2 H 0.3962 -0.0865 0.6938 0.036 Uiso 1 1 calc R U . . .
C14_2 C 0.29492(8) -0.0642(3) 0.63184(16) 0.0369(8) Uani 1 1 d . U . . .
H14_2 H 0.2934 0.0077 0.6408 0.044 Uiso 1 1 calc R U . . .
C15_2 C 0.28258(8) -0.1107(3) 0.57227(17) 0.0406(8) Uani 1 1 d . U . . .
H15_2 H 0.2714 -0.0758 0.5341 0.049 Uiso 1 1 calc R U . . .
C16_2 C 0.28964(8) -0.2180(3) 0.57913(19) 0.0460(9) Uani 1 1 d . U . . .
H16_2 H 0.2841 -0.2683 0.5464 0.055 Uiso 1 1 calc R U . . .
C17_2 C 0.30633(9) -0.2375(3) 0.6426(2) 0.0474(9) Uani 1 1 d . U . . .
H17_2 H 0.3140 -0.3035 0.6604 0.057 Uiso 1 1 calc R U . . .
C18_2 C 0.30982(9) -0.1417(3) 0.67592(17) 0.0422(8) Uani 1 1 d . U . . .
H18_2 H 0.3202 -0.1319 0.7197 0.051 Uiso 1 1 calc R U . . .
C19_2 C 0.36048(7) 0.3043(2) 0.76442(13) 0.0249(6) Uani 1 1 d . U . . .
C20_2 C 0.36696(8) 0.4121(2) 0.76514(15) 0.0319(7) Uani 1 1 d . U . . .
C21_4 C 0.4035(2) 0.4480(6) 0.7666(2) 0.0368(14) Uani 0.824(6) 1 d . U P B 1
H21A_4 H 0.4097 0.4180 0.7298 0.044 Uiso 0.824(6) 1 calc R U P B 1
H21B_4 H 0.4202 0.4193 0.8049 0.044 Uiso 0.824(6) 1 calc R U P B 1
C22_4 C 0.40863(12) 0.5652(3) 0.7661(2) 0.0464(12) Uani 0.824(6) 1 d . U P B 1
H22A_4 H 0.4329 0.5806 0.7661 0.070 Uiso 0.824(6) 1 calc R U P B 1
H22B_4 H 0.4039 0.5957 0.8037 0.070 Uiso 0.824(6) 1 calc R U P B 1
H22C_4 H 0.3924 0.5948 0.7284 0.070 Uiso 0.824(6) 1 calc R U P B 1
C21_41 C 0.4053(10) 0.457(3) 0.7863(14) 0.036(3) Uani 0.176(6) 1 d . U P B -1
H21A_41 H 0.4053 0.5229 0.8099 0.044 Uiso 0.176(6) 1 calc R U P B -1
H21B_41 H 0.4210 0.4072 0.8148 0.044 Uiso 0.176(6) 1 calc R U P B -1
C22_41 C 0.4189(5) 0.4777(15) 0.7319(9) 0.038(3) Uani 0.176(6) 1 d . U P B -1
H22A_41 H 0.4419 0.5120 0.7460 0.057 Uiso 0.176(6) 1 calc R U P B -1
H22B_41 H 0.4025 0.5229 0.7020 0.057 Uiso 0.176(6) 1 calc R U P B -1
H22C_41 H 0.4215 0.4118 0.7113 0.057 Uiso 0.176(6) 1 calc R U P B -1
C23_2 C 0.33895(8) 0.4800(3) 0.76040(15) 0.0374(8) Uani 1 1 d . U . . .
H23_2 H 0.3429 0.5529 0.7603 0.045 Uiso 1 1 calc R U . . .
C24_2 C 0.30548(8) 0.4429(3) 0.75576(16) 0.0393(8) Uani 1 1 d . U . . .
H24_2 H 0.2867 0.4901 0.7535 0.047 Uiso 1 1 calc R U . . .
C25_2 C 0.29951(8) 0.3366(3) 0.75450(15) 0.0357(8) Uani 1 1 d . U . . .
H25_2 H 0.2764 0.3118 0.7509 0.043 Uiso 1 1 calc R U . . .
C26_2 C 0.32651(8) 0.2655(2) 0.75841(14) 0.0280(7) Uani 1 1 d . U . . .
C27_2 C 0.32053(7) 0.1496(2) 0.75625(14) 0.0299(7) Uani 1 1 d . U . . .
H27A_2 H 0.3394 0.1173 0.7899 0.036 Uiso 1 1 calc R U . . .
H27B_2 H 0.3230 0.1234 0.7155 0.036 Uiso 1 1 calc R U . . .
C28_2 C 0.28532(8) 0.1127(3) 0.76376(17) 0.0392(8) Uani 1 1 d . U . . .
H28A_2 H 0.2847 0.0365 0.7634 0.059 Uiso 1 1 calc R U . . .
H28B_2 H 0.2663 0.1395 0.7289 0.059 Uiso 1 1 calc R U . . .
H28C_2 H 0.2823 0.1383 0.8037 0.059 Uiso 1 1 calc R U . . .
C29_2 C 0.44589(7) 0.1200(2) 0.82612(13) 0.0240(6) Uani 1 1 d . U . . .
C30_2 C 0.43513(7) 0.0455(2) 0.86316(14) 0.0276(7) Uani 1 1 d . U . . .
C31_2 C 0.40759(8) -0.0349(2) 0.83554(16) 0.0324(7) Uani 1 1 d . U . . .
H31A_2 H 0.3923 -0.0090 0.7950 0.039 Uiso 1 1 calc R U . . .
H31B_2 H 0.3927 -0.0461 0.8644 0.039 Uiso 1 1 calc R U . . .
C32_2 C 0.42422(9) -0.1389(2) 0.82460(16) 0.0382(8) Uani 1 1 d . U . . .
H32A_2 H 0.4057 -0.1873 0.8031 0.057 Uiso 1 1 calc R U . . .
H32B_2 H 0.4372 -0.1684 0.8652 0.057 Uiso 1 1 calc R U . . .
H32C_2 H 0.4404 -0.1271 0.7986 0.057 Uiso 1 1 calc R U . . .
C33_2 C 0.45200(8) 0.0442(3) 0.92755(14) 0.0334(7) Uani 1 1 d . U . . .
H33_2 H 0.4451 -0.0057 0.9536 0.040 Uiso 1 1 calc R U . . .
C34_2 C 0.47847(8) 0.1140(3) 0.95419(15) 0.0370(8) Uani 1 1 d . U . . .
H34_2 H 0.4895 0.1123 0.9981 0.044 Uiso 1 1 calc R U . . .
C35_2 C 0.48875(8) 0.1860(3) 0.91659(15) 0.0334(7) Uani 1 1 d . U . . .
H35_2 H 0.5071 0.2334 0.9351 0.040 Uiso 1 1 calc R U . . .
C36_2 C 0.47278(7) 0.1909(2) 0.85193(14) 0.0270(7) Uani 1 1 d . U . . .
C37_2 C 0.48537(8) 0.2698(2) 0.81245(15) 0.0330(7) Uani 1 1 d . U . . .
H37A_2 H 0.4841 0.3401 0.8299 0.040 Uiso 1 1 calc R U . . .
H37B_2 H 0.4696 0.2685 0.7691 0.040 Uiso 1 1 calc R U . . .
C38_2 C 0.52310(8) 0.2489(3) 0.81022(18) 0.0440(9) Uani 1 1 d . U . . .
H38A_2 H 0.5303 0.3028 0.7850 0.066 Uiso 1 1 calc R U . . .
H38B_2 H 0.5243 0.1806 0.7912 0.066 Uiso 1 1 calc R U . . .
H38C_2 H 0.5388 0.2498 0.8530 0.066 Uiso 1 1 calc R U . . .
C39_2 C 0.31644(9) 0.3090(3) 0.46772(15) 0.0349(7) Uani 1 1 d . U . . .
C40_2 C 0.28585(9) 0.2503(3) 0.44914(16) 0.0412(8) Uani 1 1 d . U . . .
C41_2 C 0.28692(9) 0.1354(3) 0.43481(19) 0.0505(9) Uani 1 1 d . U . . .
H41A_2 H 0.2960 0.1271 0.3975 0.061 Uiso 1 1 calc R U . . .
H41B_2 H 0.3039 0.1012 0.4707 0.061 Uiso 1 1 calc R U . . .
C42_2 C 0.25225(11) 0.0796(3) 0.4224(2) 0.0669(12) Uani 1 1 d . U . . .
H42A_2 H 0.2556 0.0057 0.4149 0.100 Uiso 1 1 calc R U . . .
H42B_2 H 0.2356 0.1098 0.3853 0.100 Uiso 1 1 calc R U . . .
H42C_2 H 0.2429 0.0871 0.4590 0.100 Uiso 1 1 calc R U . . .
C43_2 C 0.25403(10) 0.3002(3) 0.44580(17) 0.0497(9) Uani 1 1 d . U . . .
H43_2 H 0.2326 0.2621 0.4330 0.060 Uiso 1 1 calc R U . . .
C44_2 C 0.25331(11) 0.4042(3) 0.46090(18) 0.0533(9) Uani 1 1 d . U . . .
H44_2 H 0.2315 0.4375 0.4579 0.064 Uiso 1 1 calc R U . . .
C45_2 C 0.28401(11) 0.4596(3) 0.48024(17) 0.0521(9) Uani 1 1 d . U . . .
H45_2 H 0.2830 0.5308 0.4913 0.063 Uiso 1 1 calc R U . . .
C46_2 C 0.31673(10) 0.4145(3) 0.48414(16) 0.0442(8) Uani 1 1 d . U . . .
C47_2 C 0.35021(11) 0.4750(3) 0.50577(19) 0.0563(10) Uani 1 1 d . U . . .
H47A_2 H 0.3532 0.5172 0.4702 0.068 Uiso 1 1 calc R U . . .
H47B_2 H 0.3701 0.4255 0.5177 0.068 Uiso 1 1 calc R U . . .
C48_2 C 0.35187(14) 0.5475(3) 0.5618(2) 0.0780(14) Uani 1 1 d . U . . .
H48A_2 H 0.3756 0.5768 0.5769 0.117 Uiso 1 1 calc R U . . .
H48B_2 H 0.3463 0.5080 0.5957 0.117 Uiso 1 1 calc R U . . .
H48C_2 H 0.3348 0.6040 0.5484 0.117 Uiso 1 1 calc R U . . .
C49_2 C 0.43350(8) 0.1465(3) 0.53255(15) 0.0381(6) Uani 1 1 d . U . . .
C50_2 C 0.44576(8) 0.0483(3) 0.52201(16) 0.0407(6) Uani 1 1 d . U . . .
C51_2 C 0.42426(9) -0.0227(3) 0.47187(16) 0.0418(7) Uani 1 1 d . U . . .
H51A_2 H 0.4274 -0.0005 0.4308 0.050 Uiso 1 1 calc R U . . .
H51B_2 H 0.3991 -0.0131 0.4699 0.050 Uiso 1 1 calc R U . . .
C52_2 C 0.43292(9) -0.1391(3) 0.48046(18) 0.0486(9) Uani 1 1 d . U . . .
H52A_2 H 0.4157 -0.1790 0.4486 0.073 Uiso 1 1 calc R U . . .
H52B_2 H 0.4321 -0.1610 0.5225 0.073 Uiso 1 1 calc R U . . .
H52C_2 H 0.4565 -0.1516 0.4758 0.073 Uiso 1 1 calc R U . . .
C53_2 C 0.47931(9) 0.0182(3) 0.55799(16) 0.0465(7) Uani 1 1 d . U . . .
H53_2 H 0.4882 -0.0486 0.5523 0.056 Uiso 1 1 calc R U . . .
C54_2 C 0.49908(9) 0.0855(3) 0.60122(17) 0.0497(7) Uani 1 1 d . U . . .
H54_2 H 0.5217 0.0640 0.6256 0.060 Uiso 1 1 calc R U . . .
C55_2 C 0.48753(9) 0.1827(3) 0.61080(16) 0.0472(7) Uani 1 1 d . U . . .
H55_2 H 0.5023 0.2277 0.6408 0.057 Uiso 1 1 calc R U . . .
C56_2 C 0.45383(9) 0.2166(3) 0.57636(15) 0.0428(6) Uani 1 1 d . U . . .
C57_2 C 0.43984(9) 0.3223(3) 0.58366(16) 0.0466(7) Uani 1 1 d . U . . .
H57A_2 H 0.4191 0.3141 0.6003 0.056 Uiso 1 1 calc R U . . .
H57B_2 H 0.4315 0.3541 0.5414 0.056 Uiso 1 1 calc R U . . .
C58_2 C 0.46536(11) 0.3985(3) 0.62637(18) 0.0604(10) Uani 1 1 d . U . . .
H58A_2 H 0.4538 0.4662 0.6257 0.091 Uiso 1 1 calc R U . . .
H58B_2 H 0.4863 0.4066 0.6112 0.091 Uiso 1 1 calc R U . . .
H58C_2 H 0.4723 0.3715 0.6695 0.091 Uiso 1 1 calc R U . . .
B1_2 B 0.37499(8) 0.1745(3) 0.66479(16) 0.0247(7) Uani 1 1 d . U . . .
B2_2 B 0.36340(9) 0.1879(3) 0.57723(16) 0.0267(7) Uani 1 1 d . U . . .
Fe1_2 Fe 0.33526(2) -0.13446(3) 0.60751(2) 0.02640(11) Uani 1 1 d . . . . .

loop_
_atom_site_aniso_label
_atom_site_aniso_U_11
_atom_site_aniso_U_22
_atom_site_aniso_U_33
_atom_site_aniso_U_23
_atom_site_aniso_U_13
_atom_site_aniso_U_12
Fe1_1 0.0202(2) 0.0249(2) 0.0239(2) 0.00032(18) 0.00160(17) -0.00127(17)
N1_1 0.0221(12) 0.0262(13) 0.0202(13) -0.0015(10) 0.0025(10) 0.0000(10)
N2_1 0.0197(11) 0.0267(13) 0.0181(12) -0.0010(10) 0.0017(10) 0.0036(10)
N3_1 0.0248(12) 0.0279(13) 0.0195(12) 0.0032(10) 0.0048(10) 0.0004(10)
N4_1 0.0292(13) 0.0294(13) 0.0186(12) 0.0019(10) 0.0047(10) 0.0036(11)
C1_1 0.0247(15) 0.0272(16) 0.0208(15) 0.0007(12) 0.0006(12) 0.0027(12)
C2_1 0.0166(13) 0.0261(15) 0.0212(15) -0.0010(12) 0.0005(11) -0.0014(11)
C3_1 0.0203(14) 0.0243(15) 0.0220(15) 0.0012(12) 0.0043(12) -0.0027(11)
C4_1 0.0227(14) 0.0282(16) 0.0201(15) -0.0029(12) 0.0032(12) -0.0027(12)
C5_1 0.0255(15) 0.0300(16) 0.0298(17) -0.0006(14) 0.0064(13) 0.0006(13)
C6_1 0.0261(14) 0.0212(14) 0.0195(15) -0.0012(12) 0.0016(12) -0.0011(12)
C7_1 0.0321(16) 0.0384(18) 0.0212(16) 0.0034(13) 0.0080(13) -0.0024(14)
C8_1 0.0315(16) 0.0361(18) 0.0211(16) 0.0027(13) 0.0054(13) 0.0010(13)
C9_1 0.0203(14) 0.0256(15) 0.0215(15) -0.0009(12) 0.0011(12) -0.0008(11)
C10_1 0.0207(14) 0.0285(16) 0.0250(16) -0.0007(13) -0.0008(12) -0.0028(12)
C11_1 0.0196(14) 0.0261(16) 0.0354(18) 0.0033(13) 0.0000(13) 0.0003(12)
C12_1 0.0261(15) 0.0261(15) 0.0318(17) -0.0064(13) 0.0067(13) -0.0008(12)
C13_1 0.0229(14) 0.0282(15) 0.0252(16) -0.0018(13) 0.0053(12) -0.0002(12)
C14_1 0.0197(15) 0.0387(18) 0.0312(17) 0.0041(14) -0.0007(13) -0.0010(13)
C15_1 0.0251(15) 0.0341(17) 0.0379(18) -0.0035(15) 0.0082(14) -0.0009(13)
C16_1 0.0330(17) 0.0430(19) 0.0265(17) -0.0004(15) 0.0055(14) -0.0039(14)
C17_1 0.0280(16) 0.0323(17) 0.0388(19) 0.0050(15) 0.0063(14) -0.0037(13)
C18_1 0.0223(15) 0.0353(17) 0.0376(18) -0.0045(15) 0.0075(13) -0.0062(13)
C19_1 0.0239(14) 0.0300(16) 0.0191(15) -0.0053(12) 0.0008(12) 0.0031(12)
C20_1 0.0254(15) 0.0319(16) 0.0275(16) -0.0033(13) 0.0035(13) 0.0017(13)
C21_1 0.0317(17) 0.0400(19) 0.0346(19) -0.0034(15) 0.0120(14) -0.0016(14)
C22_1 0.0358(18) 0.041(2) 0.041(2) -0.0071(16) 0.0121(16) -0.0080(15)
C23_1 0.0271(16) 0.0409(19) 0.045(2) -0.0041(16) 0.0080(15) 0.0034(14)
C24_1 0.0326(18) 0.0391(19) 0.052(2) -0.0039(17) 0.0051(16) 0.0125(15)
C25_1 0.0404(18) 0.0303(17) 0.0313(18) -0.0023(14) 0.0051(15) 0.0036(14)
C26_1 0.0346(16) 0.0265(16) 0.0284(16) -0.0014(13) 0.0087(13) 0.0005(13)
C27_3 0.037(4) 0.033(3) 0.036(4) -0.004(4) 0.012(3) -0.004(3)
C28_3 0.040(3) 0.051(3) 0.036(3) -0.011(3) 0.012(3) -0.010(3)
C27_31 0.036(5) 0.037(4) 0.035(5) -0.007(5) 0.015(4) -0.005(4)
C28_31 0.044(4) 0.039(4) 0.051(5) -0.002(4) 0.015(4) -0.004(4)
C29_31 0.0220(14) 0.0285(15) 0.0197(15) 0.0018(12) 0.0022(12) 0.0056(12)
C30_31 0.0266(15) 0.0308(16) 0.0259(16) 0.0049(13) 0.0066(13) 0.0059(13)
C31_31 0.0278(16) 0.0323(17) 0.0334(18) 0.0053(14) 0.0087(14) -0.0018(13)
C32_31 0.0360(18) 0.0309(18) 0.0377(19) 0.0042(15) 0.0066(15) 0.0000(14)
C33_31 0.0359(17) 0.0404(18) 0.0262(17) 0.0093(14) 0.0102(14) 0.0073(14)
C34_31 0.0404(18) 0.048(2) 0.0212(17) 0.0051(15) 0.0009(14) 0.0130(16)
C35_31 0.0325(17) 0.0358(18) 0.0243(17) -0.0060(14) -0.0051(13) 0.0072(14)
C36_31 0.0229(15) 0.0312(16) 0.0271(16) -0.0021(13) 0.0000(12) 0.0050(12)
C37_31 0.0260(16) 0.0298(17) 0.0354(18) -0.0003(14) -0.0032(14) -0.0026(13)
C38_31 0.0285(17) 0.0343(19) 0.054(2) 0.0031(17) 0.0045(16) -0.0037(14)
C39_31 0.0211(14) 0.0346(16) 0.0229(15) 0.0022(13) 0.0055(12) -0.0037(12)
C40_31 0.0249(15) 0.0360(17) 0.0280(16) 0.0062(14) 0.0100(13) -0.0015(13)
C41_31 0.0268(16) 0.0343(17) 0.0394(19) 0.0035(15) 0.0109(14) 0.0019(13)
C42_31 0.046(2) 0.0350(19) 0.055(2) 0.0058(17) 0.0169(18) 0.0074(16)
C43_31 0.0263(16) 0.0443(19) 0.0369(19) 0.0124(16) 0.0100(14) 0.0017(14)
C44_31 0.0225(16) 0.060(2) 0.0298(18) 0.0072(16) 0.0020(14) -0.0047(15)
C45_31 0.0312(17) 0.047(2) 0.0272(17) -0.0024(15) 0.0049(14) -0.0069(15)
C46_31 0.0267(15) 0.0394(18) 0.0245(16) -0.0001(14) 0.0073(13) -0.0043(13)
C47_31 0.0346(17) 0.0356(18) 0.0290(17) -0.0045(14) 0.0047(14) -0.0063(14)
C48_31 0.043(2) 0.039(2) 0.039(2) -0.0094(16) 0.0068(16) -0.0129(16)
C49_31 0.0314(16) 0.0307(16) 0.0163(14) 0.0033(12) 0.0042(12) 0.0052(13)
C50_31 0.0310(16) 0.0344(17) 0.0201(15) 0.0047(13) 0.0059(13) 0.0082(13)
C51_31 0.0296(16) 0.0318(17) 0.0296(17) -0.0014(14) 0.0029(14) 0.0041(13)
C52_31 0.0347(18) 0.043(2) 0.0305(18) -0.0007(15) 0.0009(15) 0.0027(15)
C53_31 0.0349(17) 0.0389(18) 0.0289(17) 0.0062(15) 0.0065(14) 0.0075(14)
C54_31 0.0385(18) 0.044(2) 0.0368(19) 0.0131(16) 0.0106(15) 0.0190(16)
C55_31 0.050(2) 0.0335(18) 0.0339(19) 0.0067(15) 0.0115(16) 0.0166(16)
C56_31 0.0458(18) 0.0275(16) 0.0205(16) 0.0019(13) 0.0073(14) 0.0073(14)
C57_31 0.053(2) 0.0314(18) 0.036(2) 0.0010(15) 0.0038(17) 0.0033(16)
C58_31 0.080(3) 0.0309(19) 0.039(2) -0.0001(17) 0.003(2) 0.0038(19)
B1_31 0.0189(15) 0.0274(16) 0.0201(16) 0.0032(13) 0.0056(13) -0.0015(13)
B2_31 0.0185(15) 0.0302(17) 0.0175(16) -0.0011(14) -0.0013(13) -0.0005(13)
C60 0.041(2) 0.056(2) 0.040(2) 0.0117(18) 0.0088(16) -0.0007(17)
C61 0.042(2) 0.044(2) 0.048(2) 0.0046(17) 0.0148(17) 0.0092(16)
C62 0.0446(19) 0.043(2) 0.0360(19) -0.0047(16) 0.0163(16) -0.0047(16)
C63 0.0359(18) 0.0409(19) 0.0361(19) 0.0074(16) 0.0142(15) -0.0001(15)
C64 0.053(2) 0.0392(19) 0.045(2) 0.0001(16) 0.0265(18) -0.0015(16)
C65 0.058(2) 0.047(2) 0.0316(19) -0.0021(16) 0.0151(17) -0.0116(18)
C70 0.059(3) 0.043(2) 0.080(3) -0.006(2) -0.007(2) 0.009(2)
C71 0.046(2) 0.066(3) 0.089(3) -0.013(2) 0.030(2) 0.007(2)
C72 0.045(2) 0.051(2) 0.074(3) 0.002(2) 0.016(2) -0.0043(18)
C73 0.041(2) 0.065(3) 0.077(3) -0.029(2) 0.003(2) 0.0035(19)
C74 0.038(2) 0.092(3) 0.058(3) -0.019(2) 0.0150(19) -0.004(2)
C75 0.047(2) 0.066(3) 0.061(3) 0.020(2) -0.003(2) -0.021(2)
N1_2 0.0229(12) 0.0300(14) 0.0234(13) 0.0000(11) 0.0034(10) 0.0031(10)
N2_2 0.0197(12) 0.0277(13) 0.0204(12) 0.0001(10) 0.0029(10) -0.0002(10)
N3_2 0.0381(14) 0.0319(14) 0.0202(13) 0.0041(11) 0.0069(11) 0.0067(11)
N4_2 0.0253(13) 0.0393(15) 0.0183(13) 0.0015(11) 0.0033(10) -0.0042(11)
C1_2 0.0296(16) 0.0302(16) 0.0195(15) 0.0008(13) 0.0010(12) 0.0029(13)
C2_2 0.0216(14) 0.0272(15) 0.0237(15) 0.0015(12) 0.0016(12) -0.0013(12)
C3_2 0.0194(14) 0.0255(15) 0.0230(15) 0.0021(12) 0.0031(12) -0.0016(11)
C4_2 0.0236(15) 0.0300(16) 0.0204(15) -0.0019(13) 0.0047(12) -0.0016(12)
C5_2 0.0266(16) 0.0316(17) 0.0324(18) -0.0012(14) 0.0083(14) 0.0041(13)
C6_2 0.0270(15) 0.0225(14) 0.0231(15) -0.0043(12) 0.0018(12) -0.0046(12)
C7_2 0.0460(19) 0.047(2) 0.0226(17) 0.0065(15) 0.0114(15) 0.0079(16)
C8_2 0.0355(17) 0.0407(18) 0.0156(15) 0.0027(13) 0.0065(13) -0.0034(14)
C9_2 0.0238(15) 0.0291(16) 0.0253(16) 0.0003(13) 0.0023(12) -0.0008(12)
C10_2 0.0308(16) 0.0301(16) 0.0281(17) -0.0023(13) 0.0052(13) -0.0006(13)
C11_2 0.0306(16) 0.0297(16) 0.0376(19) -0.0054(14) 0.0081(14) 0.0001(13)
C12_2 0.0240(15) 0.0283(17) 0.0399(19) 0.0005(14) 0.0033(14) 0.0005(13)
C13_2 0.0232(15) 0.0297(16) 0.0323(17) 0.0017(14) 0.0009(13) -0.0026(12)
C14_2 0.0288(16) 0.0372(18) 0.044(2) -0.0033(16) 0.0081(15) -0.0003(14)
C15_2 0.0264(17) 0.048(2) 0.044(2) -0.0005(17) 0.0041(15) 0.0004(15)
C16_2 0.0282(17) 0.047(2) 0.061(2) -0.0163(19) 0.0100(17) -0.0107(16)
C17_2 0.0372(19) 0.0334(19) 0.075(3) 0.0134(18) 0.0207(19) 0.0020(15)
C18_2 0.0347(18) 0.054(2) 0.038(2) 0.0031(17) 0.0104(15) 0.0009(16)
C19_2 0.0247(14) 0.0322(16) 0.0155(14) 0.0011(12) 0.0015(12) 0.0063(12)
C20_2 0.0311(16) 0.0336(17) 0.0290(17) 0.0019(14) 0.0046(13) 0.0013(13)
C21_4 0.037(2) 0.032(2) 0.038(3) 0.002(3) 0.005(3) -0.0009(19)
C22_4 0.048(2) 0.036(2) 0.051(3) 0.006(2) 0.007(2) -0.0062(19)
C21_41 0.035(5) 0.035(5) 0.039(6) 0.001(5) 0.010(5) -0.002(5)
C22_41 0.036(5) 0.037(5) 0.043(6) 0.000(5) 0.012(5) -0.008(5)
C23_2 0.0360(18) 0.0328(18) 0.0367(19) 0.0026(15) -0.0015(15) 0.0091(14)
C24_2 0.0300(17) 0.044(2) 0.0370(19) -0.0037(16) -0.0030(15) 0.0128(15)
C25_2 0.0254(16) 0.0441(19) 0.0321(18) -0.0049(15) -0.0013(14) 0.0061(14)
C26_2 0.0247(15) 0.0353(17) 0.0199(15) -0.0025(13) -0.0011(12) 0.0036(13)
C27_2 0.0248(15) 0.0373(18) 0.0249(16) -0.0045(14) 0.0023(13) -0.0014(13)
C28_2 0.0305(17) 0.042(2) 0.044(2) 0.0006(16) 0.0092(16) -0.0004(15)
C29_2 0.0212(14) 0.0283(15) 0.0207(15) 0.0010(12) 0.0029(12) 0.0050(12)
C30_2 0.0235(14) 0.0324(16) 0.0272(16) 0.0054(13) 0.0071(13) 0.0073(12)
C31_2 0.0306(17) 0.0297(17) 0.0385(19) 0.0036(14) 0.0120(14) -0.0023(13)
C32_2 0.0422(19) 0.0300(17) 0.045(2) 0.0037(16) 0.0161(16) 0.0019(15)
C33_2 0.0340(17) 0.0414(19) 0.0259(17) 0.0102(14) 0.0099(14) 0.0118(14)
C34_2 0.0344(17) 0.050(2) 0.0229(17) 0.0038(15) 0.0022(14) 0.0121(15)
C35_2 0.0273(16) 0.0387(18) 0.0295(17) -0.0011(14) 0.0001(14) 0.0036(14)
C36_2 0.0219(14) 0.0315(16) 0.0251(16) 0.0015(13) 0.0024(12) 0.0044(12)
C37_2 0.0269(16) 0.0321(17) 0.0373(19) 0.0020(14) 0.0041(14) -0.0032(13)
C38_2 0.0338(19) 0.043(2) 0.057(2) 0.0025(18) 0.0158(17) -0.0057(16)
C39_2 0.0464(17) 0.0348(16) 0.0230(15) 0.0065(13) 0.0087(13) 0.0146(14)
C40_2 0.0427(17) 0.0422(17) 0.0367(17) 0.0062(14) 0.0074(14) 0.0128(14)
C41_2 0.0385(18) 0.047(2) 0.060(2) -0.0047(18) 0.0032(17) 0.0079(16)
C42_2 0.057(3) 0.063(3) 0.074(3) -0.009(2) 0.008(2) 0.002(2)
C43_2 0.0527(19) 0.052(2) 0.047(2) 0.0148(17) 0.0165(16) 0.0178(17)
C44_2 0.063(2) 0.053(2) 0.048(2) 0.0153(17) 0.0232(18) 0.0285(18)
C45_2 0.077(2) 0.0418(19) 0.0415(19) 0.0080(16) 0.0229(18) 0.0254(18)
C46_2 0.065(2) 0.0362(17) 0.0311(17) 0.0032(14) 0.0134(15) 0.0136(15)
C47_2 0.080(3) 0.0368(19) 0.049(2) -0.0020(17) 0.012(2) 0.0074(18)
C48_2 0.123(4) 0.035(2) 0.069(3) -0.009(2) 0.015(3) 0.001(2)
C49_2 0.0277(12) 0.0614(14) 0.0253(12) 0.0075(12) 0.0072(10) -0.0065(11)
C50_2 0.0298(11) 0.0609(13) 0.0325(12) 0.0124(11) 0.0104(10) 0.0032(11)
C51_2 0.0337(14) 0.0530(16) 0.0392(15) 0.0125(13) 0.0107(12) 0.0089(13)
C52_2 0.0404(18) 0.053(2) 0.055(2) 0.0151(18) 0.0174(16) 0.0130(16)
C53_2 0.0316(13) 0.0715(16) 0.0363(13) 0.0127(13) 0.0091(11) 0.0030(12)
C54_2 0.0337(13) 0.0795(16) 0.0350(14) 0.0117(13) 0.0077(11) -0.0030(13)
C55_2 0.0357(13) 0.0766(16) 0.0279(13) 0.0065(13) 0.0060(11) -0.0148(13)
C56_2 0.0342(12) 0.0683(14) 0.0256(11) 0.0024(11) 0.0076(10) -0.0149(11)
C57_2 0.0425(15) 0.0684(17) 0.0270(14) -0.0038(14) 0.0066(12) -0.0225(14)
C58_2 0.062(2) 0.078(2) 0.038(2) -0.0093(19) 0.0071(17) -0.035(2)
B1_2 0.0216(16) 0.0310(17) 0.0200(16) 0.0009(14) 0.0031(13) -0.0016(13)
B2_2 0.0254(16) 0.0313(18) 0.0200(17) 0.0010(14) 0.0004(14) 0.0000(14)
Fe1_2 0.0223(2) 0.0262(2) 0.0274(2) -0.00086(19) 0.00133(18) -0.00123(18)

loop_
_atom_type_symbol
_atom_type_description
_atom_type_scat_dispersion_real
_atom_type_scat_dispersion_imag
_atom_type_scat_source
C C 0.0033 0.0016 'International Tables Vol C Tables 4.2.6.8 and 6.1.1.4'
H H 0.0000 0.0000 'International Tables Vol C Tables 4.2.6.8 and 6.1.1.4'
B B 0.0013 0.0007 'International Tables Vol C Tables 4.2.6.8 and 6.1.1.4'
N N 0.0061 0.0033 'International Tables Vol C Tables 4.2.6.8 and 6.1.1.4'
Fe Fe 0.3463 0.8444 'International Tables Vol C Tables 4.2.6.8 and 6.1.1.4'

loop_
_exptl_crystal_face_index_h
_exptl_crystal_face_index_k
_exptl_crystal_face_index_l
_exptl_crystal_face_perp_dist
-1.00 1.00 0.00 0.1050
-1.00 1.00 1.00 0.1460
0.00 -1.00 1.00 0.0990
0.00 -1.00 0.00 0.0760
0.00 1.00 0.00 0.0990
-1.00 -1.00 1.00 0.1130
-1.00 -1.00 -1.00 0.1140
1.00 1.00 1.00 0.1280
0.00 0.00 -1.00 0.1490
0.00 0.00 1.00 0.1250
1.00 0.00 -1.00 0.1200
-1.00 0.00 1.00 0.1280
-1.00 0.00 0.00 0.0720
-1.00 0.00 -1.00 0.1480
1.00 0.00 0.00 0.0590

loop_
_geom_angle_atom_site_label_1
_geom_angle_atom_site_label_2
_geom_angle_atom_site_label_3
_geom_angle
C11_1 Fe1_1 C12_1 40.92(12)
C11_1 Fe1_1 C15_1 156.61(13)
C12_1 Fe1_1 C15_1 160.33(13)
C11_1 Fe1_1 C13_1 68.91(12)
C12_1 Fe1_1 C13_1 41.09(11)
C15_1 Fe1_1 C13_1 122.74(12)
C11_1 Fe1_1 C10_1 40.87(11)
C12_1 Fe1_1 C10_1 68.74(12)
C15_1 Fe1_1 C10_1 120.36(12)
C13_1 Fe1_1 C10_1 68.56(12)
C11_1 Fe1_1 C16_1 121.57(13)
C12_1 Fe1_1 C16_1 158.33(13)
C15_1 Fe1_1 C16_1 40.57(12)
C13_1 Fe1_1 C16_1 158.53(12)
C10_1 Fe1_1 C16_1 106.15(12)
C11_1 Fe1_1 C14_1 161.63(13)
C12_1 Fe1_1 C14_1 124.73(13)
C15_1 Fe1_1 C14_1 40.57(12)
C13_1 Fe1_1 C14_1 107.62(12)
C10_1 Fe1_1 C14_1 156.28(12)
C16_1 Fe1_1 C14_1 68.39(13)
C11_1 Fe1_1 C17_1 107.95(12)
C12_1 Fe1_1 C17_1 123.14(13)
C15_1 Fe1_1 C17_1 68.48(13)
C13_1 Fe1_1 C17_1 159.23(12)
C10_1 Fe1_1 C17_1 123.36(12)
C16_1 Fe1_1 C17_1 40.87(13)
C14_1 Fe1_1 C17_1 68.53(13)
C11_1 Fe1_1 C18_1 124.92(12)
C12_1 Fe1_1 C18_1 109.04(12)
C15_1 Fe1_1 C18_1 68.38(13)
C13_1 Fe1_1 C18_1 123.21(12)
C10_1 Fe1_1 C18_1 160.71(12)
C16_1 Fe1_1 C18_1 68.46(13)
C14_1 Fe1_1 C18_1 40.79(12)
C17_1 Fe1_1 C18_1 40.61(12)
C11_1 Fe1_1 C9_1 69.05(11)
C12_1 Fe1_1 C9_1 69.15(11)
C15_1 Fe1_1 C9_1 105.54(12)
C13_1 Fe1_1 C9_1 40.91(11)
C10_1 Fe1_1 C9_1 40.81(11)
C16_1 Fe1_1 C9_1 121.60(12)
C14_1 Fe1_1 C9_1 120.92(12)
C17_1 Fe1_1 C9_1 158.90(12)
C18_1 Fe1_1 C9_1 157.90(12)
C3_1 N1_1 C19_1 125.7(2)
C4_1 N2_1 C3_1 123.1(2)
C4_1 N2_1 C29_31 118.6(2)
C3_1 N2_1 C29_31 118.2(2)
C6_1 N3_1 C39_31 125.2(2)
C6_1 N3_1 C7_1 111.5(2)
C39_31 N3_1 C7_1 118.8(2)
C6_1 N4_1 C49_31 127.4(2)
C6_1 N4_1 C8_1 112.3(2)
C49_31 N4_1 C8_1 120.2(2)
B2_31 C1_1 B1_31 71.7(2)
B2_31 C1_1 H1A_1 116.4
B1_31 C1_1 H1A_1 116.4
B2_31 C1_1 H1AB_1 116.4
B1_31 C1_1 H1AB_1 116.4
H1A_1 C1_1 H1AB_1 113.4
C9_1 C2_1 B2_31 136.3(3)
C9_1 C2_1 B1_31 143.7(3)
B2_31 C2_1 B1_31 77.4(2)
N1_1 C3_1 N2_1 113.1(2)
N1_1 C3_1 B1_31 124.7(2)
N2_1 C3_1 B1_31 121.8(2)
C5_1 C4_1 N2_1 125.7(3)
C5_1 C4_1 H4_1 117.1
N2_1 C4_1 H4_1 117.1
C4_1 C5_1 H5A_1 120.0
C4_1 C5_1 H5B_1 120.0
H5A_1 C5_1 H5B_1 120.0
N4_1 C6_1 N3_1 109.7(2)
N4_1 C6_1 B2_31 123.4(2)
N3_1 C6_1 B2_31 126.8(2)
N3_1 C7_1 C8_1 102.7(2)
N3_1 C7_1 H7A_1 111.2
C8_1 C7_1 H7A_1 111.2
N3_1 C7_1 H7AB_1 111.2
C8_1 C7_1 H7AB_1 111.2
H7A_1 C7_1 H7AB_1 109.1
N4_1 C8_1 C7_1 102.2(2)
N4_1 C8_1 H8A_1 111.3
C7_1 C8_1 H8A_1 111.3
N4_1 C8_1 H8AB_1 111.3
C7_1 C8_1 H8AB_1 111.3
H8A_1 C8_1 H8AB_1 109.2
C10_1 C9_1 C13_1 105.9(2)
C10_1 C9_1 C2_1 128.6(3)
C13_1 C9_1 C2_1 125.5(3)
C10_1 C9_1 Fe1_1 67.98(16)
C13_1 C9_1 Fe1_1 67.91(16)
C2_1 C9_1 Fe1_1 125.8(2)
C11_1 C10_1 C9_1 109.4(3)
C11_1 C10_1 Fe1_1 69.38(16)
C9_1 C10_1 Fe1_1 71.21(16)
C11_1 C10_1 H10_1 125.3
C9_1 C10_1 H10_1 125.3
Fe1_1 C10_1 H10_1 125.7
C10_1 C11_1 C12_1 108.0(3)
C10_1 C11_1 Fe1_1 69.75(16)
C12_1 C11_1 Fe1_1 69.66(16)
C10_1 C11_1 H11_1 126.0
C12_1 C11_1 H11_1 126.0
Fe1_1 C11_1 H11_1 126.1
C11_1 C12_1 C13_1 107.7(3)
C11_1 C12_1 Fe1_1 69.43(17)
C13_1 C12_1 Fe1_1 69.51(17)
C11_1 C12_1 H12_1 126.1
C13_1 C12_1 H12_1 126.1
Fe1_1 C12_1 H12_1 126.5
C12_1 C13_1 C9_1 109.0(3)
C12_1 C13_1 Fe1_1 69.41(17)
C9_1 C13_1 Fe1_1 71.17(16)
C12_1 C13_1 H13_1 125.5
C9_1 C13_1 H13_1 125.5
Fe1_1 C13_1 H13_1 125.5
C15_1 C14_1 C18_1 107.9(3)
C15_1 C14_1 Fe1_1 69.44(17)
C18_1 C14_1 Fe1_1 69.89(17)
C15_1 C14_1 H14_1 126.1
C18_1 C14_1 H14_1 126.1
Fe1_1 C14_1 H14_1 126.2
C16_1 C15_1 C14_1 108.5(3)
C16_1 C15_1 Fe1_1 69.85(18)
C14_1 C15_1 Fe1_1 69.99(17)
C16_1 C15_1 H15_1 125.7
C14_1 C15_1 H15_1 125.7
Fe1_1 C15_1 H15_1 126.0
C15_1 C16_1 C17_1 108.0(3)
C15_1 C16_1 Fe1_1 69.59(18)
C17_1 C16_1 Fe1_1 69.91(18)
C15_1 C16_1 H16_1 126.0
C17_1 C16_1 H16_1 126.0
Fe1_1 C16_1 H16_1 126.1
C18_1 C17_1 C16_1 107.7(3)
C18_1 C17_1 Fe1_1 69.77(17)
C16_1 C17_1 Fe1_1 69.21(18)
C18_1 C17_1 H17_1 126.2
C16_1 C17_1 H17_1 126.2
Fe1_1 C17_1 H17_1 126.4
C17_1 C18_1 C14_1 107.9(3)
C17_1 C18_1 Fe1_1 69.63(17)
C14_1 C18_1 Fe1_1 69.33(17)
C17_1 C18_1 H18_1 126.0
C14_1 C18_1 H18_1 126.0
Fe1_1 C18_1 H18_1 126.6
C26_1 C19_1 C20_1 120.2(3)
C26_1 C19_1 N1_1 120.0(3)
C20_1 C19_1 N1_1 118.5(3)
C23_1 C20_1 C19_1 119.2(3)
C23_1 C20_1 C21_1 119.6(3)
C19_1 C20_1 C21_1 121.2(3)
C20_1 C21_1 C22_1 112.5(3)
C20_1 C21_1 H21A_1 109.1
C22_1 C21_1 H21A_1 109.1
C20_1 C21_1 H21B_1 109.1
C22_1 C21_1 H21B_1 109.1
H21A_1 C21_1 H21B_1 107.8
C21_1 C22_1 H22A_1 109.5
C21_1 C22_1 H22B_1 109.5
H22A_1 C22_1 H22B_1 109.5
C21_1 C22_1 H22C_1 109.5
H22A_1 C22_1 H22C_1 109.5
H22B_1 C22_1 H22C_1 109.5
C24_1 C23_1 C20_1 120.8(3)
C24_1 C23_1 H23_1 119.6
C20_1 C23_1 H23_1 119.6
C25_1 C24_1 C23_1 119.8(3)
C25_1 C24_1 H24_1 120.1
C23_1 C24_1 H24_1 120.1
C24_1 C25_1 C26_1 121.2(3)
C24_1 C25_1 H25_1 119.4
C26_1 C25_1 H25_1 119.4
C25_1 C26_1 C19_1 118.8(3)
C25_1 C26_1 C27_3 118.2(6)
C19_1 C26_1 C27_3 122.9(6)
C25_1 C26_1 C27_31 122.9(8)
C19_1 C26_1 C27_31 117.2(8)
C27_3 C26_1 C27_31 15.1(7)
C26_1 C27_3 C28_31 119.9(9)
C26_1 C27_3 C28_3 110.2(7)
C28_31 C27_3 C28_3 47.9(5)
C26_1 C27_3 H27A_3 109.6
C28_31 C27_3 H27A_3 130.0
C28_3 C27_3 H27A_3 109.6
C26_1 C27_3 H27B_3 109.6
C28_31 C27_3 H27B_3 62.2
C28_3 C27_3 H27B_3 109.6
H27A_3 C27_3 H27B_3 108.1
C27_31 C28_3 C28_31 75.5(11)
C27_31 C28_3 C27_3 10.5(13)
C28_31 C28_3 C27_3 65.2(7)
C27_31 C28_3 H28A_3 115.0
C28_31 C28_3 H28A_3 78.4
C27_3 C28_3 H28A_3 109.5
C27_31 C28_3 H28B_3 113.9
C28_31 C28_3 H28B_3 68.3
C27_3 C28_3 H28B_3 109.5
H28A_3 C28_3 H28B_3 109.5
C27_31 C28_3 H28C_3 99.0
C28_31 C28_3 H28C_3 171.9
C27_3 C28_3 H28C_3 109.5
H28A_3 C28_3 H28C_3 109.5
H28B_3 C28_3 H28C_3 109.5
C28_3 C27_31 C28_31 52.8(9)
C28_3 C27_31 C26_1 127.1(15)
C28_31 C27_31 C26_1 116.9(14)
C28_3 C27_31 H27A_31 124.7
C28_31 C27_31 H27A_31 108.1
C26_1 C27_31 H27A_31 108.1
C28_3 C27_31 H27B_31 55.4
C28_31 C27_31 H27B_31 108.1
C26_1 C27_31 H27B_31 108.1
H27A_31 C27_31 H27B_31 107.3
C28_3 C28_31 C27_31 51.6(7)
C28_3 C28_31 C27_3 67.0(6)
C27_31 C28_31 C27_3 15.4(7)
C28_3 C28_31 H28D_31 78.7
C27_31 C28_31 H28D_31 109.5
C27_3 C28_31 H28D_31 115.7
C28_3 C28_31 H28E_31 160.9
C27_31 C28_31 H28E_31 109.5
C27_3 C28_31 H28E_31 94.1
H28D_31 C28_31 H28E_31 109.5
C28_3 C28_31 H28F_31 82.6
C27_31 C28_31 H28F_31 109.5
C27_3 C28_31 H28F_31 117.4
H28D_31 C28_31 H28F_31 109.5
H28E_31 C28_31 H28F_31 109.5
C30_31 C29_31 C36_31 122.0(3)
C30_31 C29_31 N2_1 118.6(3)
C36_31 C29_31 N2_1 119.5(3)
C33_31 C30_31 C29_31 117.8(3)
C33_31 C30_31 C31_31 119.8(3)
C29_31 C30_31 C31_31 122.4(3)
C30_31 C31_31 C32_31 111.8(2)
C30_31 C31_31 H31A_31 109.3
C32_31 C31_31 H31A_31 109.3
C30_31 C31_31 H31B_31 109.3
C32_31 C31_31 H31B_31 109.3
H31A_31 C31_31 H31B_31 107.9
C31_31 C32_31 H32A_31 109.5
C31_31 C32_31 H32B_31 109.5
H32A_31 C32_31 H32B_31 109.5
C31_31 C32_31 H32C_31 109.5
H32A_31 C32_31 H32C_31 109.5
H32B_31 C32_31 H32C_31 109.5
C34_31 C33_31 C30_31 121.4(3)
C34_31 C33_31 H33_31 119.3
C30_31 C33_31 H33_31 119.3
C33_31 C34_31 C35_31 119.6(3)
C33_31 C34_31 H34_31 120.2
C35_31 C34_31 H34_31 120.2
C34_31 C35_31 C36_31 121.3(3)
C34_31 C35_31 H35_31 119.4
C36_31 C35_31 H35_31 119.4
C35_31 C36_31 C29_31 117.9(3)
C35_31 C36_31 C37_31 119.4(3)
C29_31 C36_31 C37_31 122.7(3)
C36_31 C37_31 C38_31 113.1(3)
C36_31 C37_31 H37A_31 109.0
C38_31 C37_31 H37A_31 109.0
C36_31 C37_31 H37B_31 109.0
C38_31 C37_31 H37B_31 109.0
H37A_31 C37_31 H37B_31 107.8
C37_31 C38_31 H38A_31 109.5
C37_31 C38_31 H38B_31 109.5
H38A_31 C38_31 H38B_31 109.5
C37_31 C38_31 H38C_31 109.5
H38A_31 C38_31 H38C_31 109.5
H38B_31 C38_31 H38C_31 109.5
C40_31 C39_31 C46_31 122.9(3)
C40_31 C39_31 N3_1 118.7(3)
C46_31 C39_31 N3_1 118.1(3)
C43_31 C40_31 C39_31 117.1(3)
C43_31 C40_31 C41_31 122.2(3)
C39_31 C40_31 C41_31 120.6(3)
C40_31 C41_31 C42_31 115.8(3)
C40_31 C41_31 H41A_31 108.3
C42_31 C41_31 H41A_31 108.3
C40_31 C41_31 H41B_31 108.3
C42_31 C41_31 H41B_31 108.3
H41A_31 C41_31 H41B_31 107.4
C41_31 C42_31 H42A_31 109.5
C41_31 C42_31 H42B_31 109.5
H42A_31 C42_31 H42B_31 109.5
C41_31 C42_31 H42C_31 109.5
H42A_31 C42_31 H42C_31 109.5
H42B_31 C42_31 H42C_31 109.5
C44_31 C43_31 C40_31 120.9(3)
C44_31 C43_31 H43_31 119.6
C40_31 C43_31 H43_31 119.6
C45_31 C44_31 C43_31 120.8(3)
C45_31 C44_31 H44_31 119.6
C43_31 C44_31 H44_31 119.6
C44_31 C45_31 C46_31 120.9(3)
C44_31 C45_31 H45_31 119.6
C46_31 C45_31 H45_31 119.6
C45_31 C46_31 C39_31 117.3(3)
C45_31 C46_31 C47_31 122.1(3)
C39_31 C46_31 C47_31 120.6(3)
C46_31 C47_31 C48_31 116.1(3)
C46_31 C47_31 H47A_31 108.3
C48_31 C47_31 H47A_31 108.3
C46_31 C47_31 H47B_31 108.3
C48_31 C47_31 H47B_31 108.3
H47A_31 C47_31 H47B_31 107.4
C47_31 C48_31 H48A_31 109.5
C47_31 C48_31 H48B_31 109.5
H48A_31 C48_31 H48B_31 109.5
C47_31 C48_31 H48C_31 109.5
H48A_31 C48_31 H48C_31 109.5
H48B_31 C48_31 H48C_31 109.5
C56_31 C49_31 C50_31 122.7(3)
C56_31 C49_31 N4_1 117.9(3)
C50_31 C49_31 N4_1 119.3(3)
C53_31 C50_31 C49_31 117.5(3)
C53_31 C50_31 C51_31 121.6(3)
C49_31 C50_31 C51_31 120.9(3)
C50_31 C51_31 C52_31 115.7(3)
C50_31 C51_31 H51A_31 108.4
C52_31 C51_31 H51A_31 108.4
C50_31 C51_31 H51B_31 108.4
C52_31 C51_31 H51B_31 108.4
H51A_31 C51_31 H51B_31 107.4
C51_31 C52_31 H52A_31 109.5
C51_31 C52_31 H52B_31 109.5
H52A_31 C52_31 H52B_31 109.5
C51_31 C52_31 H52C_31 109.5
H52A_31 C52_31 H52C_31 109.5
H52B_31 C52_31 H52C_31 109.5
C50_31 C53_31 C54_31 121.1(3)
C50_31 C53_31 H53_31 119.4
C54_31 C53_31 H53_31 119.4
C55_31 C54_31 C53_31 120.1(3)
C55_31 C54_31 H54_31 120.0
C53_31 C54_31 H54_31 120.0
C54_31 C55_31 C56_31 121.4(3)
C54_31 C55_31 H55_31 119.3
C56_31 C55_31 H55_31 119.3
C49_31 C56_31 C55_31 117.2(3)
C49_31 C56_31 C57_31 123.2(3)
C55_31 C56_31 C57_31 119.6(3)
C56_31 C57_31 C58_31 113.1(3)
C56_31 C57_31 H57A_31 109.0
C58_31 C57_31 H57A_31 109.0
C56_31 C57_31 H57B_31 109.0
C58_31 C57_31 H57B_31 109.0
H57A_31 C57_31 H57B_31 107.8
C57_31 C58_31 H58A_31 109.5
C57_31 C58_31 H58B_31 109.5
H58A_31 C58_31 H58B_31 109.5
C57_31 C58_31 H58C_31 109.5
H58A_31 C58_31 H58C_31 109.5
H58B_31 C58_31 H58C_31 109.5
C2_1 B1_31 C3_1 135.9(3)
C2_1 B1_31 C1_1 99.0(2)
C3_1 B1_31 C1_1 124.8(3)
C2_1 B1_31 B2_31 51.14(18)
C3_1 B1_31 B2_31 155.9(2)
C1_1 B1_31 B2_31 53.50(17)
C2_1 B2_31 C1_1 100.5(2)
C2_1 B2_31 C6_1 129.4(3)
C1_1 B2_31 C6_1 129.1(3)
C2_1 B2_31 B1_31 51.51(18)
C1_1 B2_31 B1_31 54.81(17)
C6_1 B2_31 B1_31 151.3(2)
C65 C60 C61 120.0(3)
C65 C60 H60 120.0
C61 C60 H60 120.0
C62 C61 C60 120.1(3)
C62 C61 H61 119.9
C60 C61 H61 119.9
C61 C62 C63 120.2(3)
C61 C62 H62 119.9
C63 C62 H62 119.9
C64 C63 C62 119.4(3)
C64 C63 H63 120.3
C62 C63 H63 120.3
C63 C64 C65 120.4(3)
C63 C64 H64 119.8
C65 C64 H64 119.8
C60 C65 C64 119.9(3)
C60 C65 H65 120.1
C64 C65 H65 120.1
C71 C70 C75 120.0
C71 C70 H70 120.0
C75 C70 H70 120.0
C72 C71 C70 120.0
C72 C71 H71 120.0
C70 C71 H71 120.0
C73 C72 C71 120.0
C73 C72 H72 120.0
C71 C72 H72 120.0
C74 C73 C72 120.0
C74 C73 H73 120.0
C72 C73 H73 120.0
C73 C74 C75 120.0
C73 C74 H74 120.0
C75 C74 H74 120.0
C74 C75 C70 120.0
C74 C75 H75 120.0
C70 C75 H75 120.0
C3_2 N1_2 C19_2 122.7(2)
C4_2 N2_2 C3_2 122.0(2)
C4_2 N2_2 C29_2 118.4(2)
C3_2 N2_2 C29_2 119.0(2)
C6_2 N3_2 C39_2 127.6(3)
C6_2 N3_2 C7_2 112.3(2)
C39_2 N3_2 C7_2 119.8(2)
C6_2 N4_2 C49_2 127.1(3)
C6_2 N4_2 C8_2 111.8(2)
C49_2 N4_2 C8_2 119.4(2)
B2_2 C1_2 B1_2 72.0(2)
B2_2 C1_2 H1A_2 116.4
B1_2 C1_2 H1A_2 116.4
B2_2 C1_2 H1AB_2 116.4
B1_2 C1_2 H1AB_2 116.4
H1A_2 C1_2 H1AB_2 113.4
C9_2 C2_2 B2_2 136.0(3)
C9_2 C2_2 B1_2 142.7(3)
B2_2 C2_2 B1_2 78.1(2)
N1_2 C3_2 N2_2 114.3(2)
N1_2 C3_2 B1_2 123.2(3)
N2_2 C3_2 B1_2 122.3(2)
C5_2 C4_2 N2_2 125.3(3)
C5_2 C4_2 H4_2 117.3
N2_2 C4_2 H4_2 117.3
C4_2 C5_2 H5A_2 120.0
C4_2 C5_2 H5B_2 120.0
H5A_2 C5_2 H5B_2 120.0
N3_2 C6_2 N4_2 109.8(3)
N3_2 C6_2 B2_2 121.2(3)
N4_2 C6_2 B2_2 128.9(3)
N3_2 C7_2 C8_2 103.2(2)
N3_2 C7_2 H7A_2 111.1
C8_2 C7_2 H7A_2 111.1
N3_2 C7_2 H7B_2 111.1
C8_2 C7_2 H7B_2 111.1
H7A_2 C7_2 H7B_2 109.1
N4_2 C8_2 C7_2 102.5(2)
N4_2 C8_2 H8A_2 111.3
C7_2 C8_2 H8A_2 111.3
N4_2 C8_2 H8B_2 111.3
C7_2 C8_2 H8B_2 111.3
H8A_2 C8_2 H8B_2 109.2
C10_2 C9_2 C13_2 105.5(3)
C10_2 C9_2 C2_2 125.5(3)
C13_2 C9_2 C2_2 128.9(3)
C10_2 C9_2 Fe1_2 68.11(17)
C13_2 C9_2 Fe1_2 68.03(16)
C2_2 C9_2 Fe1_2 125.9(2)
C11_2 C10_2 C9_2 109.6(3)
C11_2 C10_2 Fe1_2 69.38(18)
C9_2 C10_2 Fe1_2 71.13(17)
C11_2 C10_2 H10_2 125.2
C9_2 C10_2 H10_2 125.2
Fe1_2 C10_2 H10_2 125.9
C12_2 C11_2 C10_2 107.1(3)
C12_2 C11_2 Fe1_2 69.64(18)
C10_2 C11_2 Fe1_2 69.58(18)
C12_2 C11_2 H11_2 126.5
C10_2 C11_2 H11_2 126.5
Fe1_2 C11_2 H11_2 125.9
C11_2 C12_2 C13_2 108.7(3)
C11_2 C12_2 Fe1_2 69.72(17)
C13_2 C12_2 Fe1_2 69.78(17)
C11_2 C12_2 H12_2 125.7
C13_2 C12_2 H12_2 125.7
Fe1_2 C12_2 H12_2 126.4
C12_2 C13_2 C9_2 109.1(3)
C12_2 C13_2 Fe1_2 69.52(17)
C9_2 C13_2 Fe1_2 71.08(16)
C12_2 C13_2 H13_2 125.4
C9_2 C13_2 H13_2 125.4
Fe1_2 C13_2 H13_2 125.5
C18_2 C14_2 C15_2 108.7(3)
C18_2 C14_2 Fe1_2 69.99(19)
C15_2 C14_2 Fe1_2 70.04(19)
C18_2 C14_2 H14_2 125.7
C15_2 C14_2 H14_2 125.7
Fe1_2 C14_2 H14_2 125.9
C14_2 C15_2 C16_2 107.9(3)
C14_2 C15_2 Fe1_2 69.50(18)
C16_2 C15_2 Fe1_2 70.11(19)
C14_2 C15_2 H15_2 126.0
C16_2 C15_2 H15_2 126.0
Fe1_2 C15_2 H15_2 125.9
C17_2 C16_2 C15_2 108.0(3)
C17_2 C16_2 Fe1_2 69.68(19)
C15_2 C16_2 Fe1_2 69.55(19)
C17_2 C16_2 H16_2 126.0
C15_2 C16_2 H16_2 126.0
Fe1_2 C16_2 H16_2 126.3
C16_2 C17_2 C18_2 108.4(3)
C16_2 C17_2 Fe1_2 70.2(2)
C18_2 C17_2 Fe1_2 69.48(19)
C16_2 C17_2 H17_2 125.8
C18_2 C17_2 H17_2 125.8
Fe1_2 C17_2 H17_2 126.1
C14_2 C18_2 C17_2 107.0(3)
C14_2 C18_2 Fe1_2 69.6(2)
C17_2 C18_2 Fe1_2 69.7(2)
C14_2 C18_2 H18_2 126.5
C17_2 C18_2 H18_2 126.5
Fe1_2 C18_2 H18_2 125.9
C26_2 C19_2 C20_2 121.1(3)
C26_2 C19_2 N1_2 121.3(3)
C20_2 C19_2 N1_2 117.1(3)
C23_2 C20_2 C19_2 118.5(3)
C23_2 C20_2 C21_4 123.2(4)
C19_2 C20_2 C21_4 118.1(4)
C23_2 C20_2 C21_41 118.3(16)
C19_2 C20_2 C21_41 121.7(16)
C21_4 C20_2 C21_41 16.2(12)
C22_41 C21_4 C20_2 139.1(11)
C22_41 C21_4 C22_4 64.9(10)
C20_2 C21_4 C22_4 115.6(5)
C22_41 C21_4 H21A_4 45.2
C20_2 C21_4 H21A_4 108.4
C22_4 C21_4 H21A_4 108.4
C22_41 C21_4 H21B_4 109.7
C20_2 C21_4 H21B_4 108.4
C22_4 C21_4 H21B_4 108.4
H21A_4 C21_4 H21B_4 107.5
C21_41 C22_4 C22_41 59.8(15)
C21_41 C22_4 C21_4 16.7(12)
C22_41 C22_4 C21_4 45.9(8)
C21_41 C22_4 H22A_4 111.0
C22_41 C22_4 H22A_4 75.3
C21_4 C22_4 H22A_4 109.5
C21_41 C22_4 H22B_4 93.8
C22_41 C22_4 H22B_4 152.0
C21_4 C22_4 H22B_4 109.5
H22A_4 C22_4 H22B_4 109.5
C21_41 C22_4 H22C_4 122.1
C22_41 C22_4 H22C_4 93.9
C21_4 C22_4 H22C_4 109.5
H22A_4 C22_4 H22C_4 109.5
H22B_4 C22_4 H22C_4 109.5
C22_41 C21_41 C22_4 60.1(17)
C22_41 C21_41 C20_2 111(2)
C22_4 C21_41 C20_2 115(3)
C22_41 C21_41 H21A_41 109.4
C22_4 C21_41 H21A_41 51.0
C20_2 C21_41 H21A_41 109.4
C22_41 C21_41 H21B_41 109.4
C22_4 C21_41 H21B_41 135.5
C20_2 C21_41 H21B_41 109.4
H21A_41 C21_41 H21B_41 108.0
C21_4 C22_41 C21_41 13.9(16)
C21_4 C22_41 C22_4 69.2(11)
C21_41 C22_41 C22_4 60.1(18)
C21_4 C22_41 H22A_41 122.8
C21_41 C22_41 H22A_41 109.5
C22_4 C22_41 H22A_41 81.6
C21_4 C22_41 H22B_41 105.5
C21_41 C22_41 H22B_41 109.5
C22_4 C22_41 H22B_41 70.7
H22A_41 C22_41 H22B_41 109.5
C21_4 C22_41 H22C_41 99.3
C21_41 C22_41 H22C_41 109.5
C22_4 C22_41 H22C_41 167.5
H22A_41 C22_41 H22C_41 109.5
H22B_41 C22_41 H22C_41 109.5
C24_2 C23_2 C20_2 121.0(3)
C24_2 C23_2 H23_2 119.5
C20_2 C23_2 H23_2 119.5
C23_2 C24_2 C25_2 119.7(3)
C23_2 C24_2 H24_2 120.1
C25_2 C24_2 H24_2 120.1
C24_2 C25_2 C26_2 121.6(3)
C24_2 C25_2 H25_2 119.2
C26_2 C25_2 H25_2 119.2
C25_2 C26_2 C19_2 118.0(3)
C25_2 C26_2 C27_2 122.5(3)
C19_2 C26_2 C27_2 119.5(3)
C26_2 C27_2 C28_2 116.4(3)
C26_2 C27_2 H27A_2 108.2
C28_2 C27_2 H27A_2 108.2
C26_2 C27_2 H27B_2 108.2
C28_2 C27_2 H27B_2 108.2
H27A_2 C27_2 H27B_2 107.3
C27_2 C28_2 H28A_2 109.5
C27_2 C28_2 H28B_2 109.5
H28A_2 C28_2 H28B_2 109.5
C27_2 C28_2 H28C_2 109.5
H28A_2 C28_2 H28C_2 109.5
H28B_2 C28_2 H28C_2 109.5
C36_2 C29_2 C30_2 121.8(3)
C36_2 C29_2 N2_2 119.7(3)
C30_2 C29_2 N2_2 118.5(3)
C33_2 C30_2 C29_2 117.9(3)
C33_2 C30_2 C31_2 119.7(3)
C29_2 C30_2 C31_2 122.3(3)
C30_2 C31_2 C32_2 111.6(3)
C30_2 C31_2 H31A_2 109.3
C32_2 C31_2 H31A_2 109.3
C30_2 C31_2 H31B_2 109.3
C32_2 C31_2 H31B_2 109.3
H31A_2 C31_2 H31B_2 108.0
C31_2 C32_2 H32A_2 109.5
C31_2 C32_2 H32B_2 109.5
H32A_2 C32_2 H32B_2 109.5
C31_2 C32_2 H32C_2 109.5
H32A_2 C32_2 H32C_2 109.5
H32B_2 C32_2 H32C_2 109.5
C34_2 C33_2 C30_2 121.4(3)
C34_2 C33_2 H33_2 119.3
C30_2 C33_2 H33_2 119.3
C35_2 C34_2 C33_2 119.6(3)
C35_2 C34_2 H34_2 120.2
C33_2 C34_2 H34_2 120.2
C34_2 C35_2 C36_2 121.5(3)
C34_2 C35_2 H35_2 119.3
C36_2 C35_2 H35_2 119.3
C35_2 C36_2 C29_2 117.9(3)
C35_2 C36_2 C37_2 119.6(3)
C29_2 C36_2 C37_2 122.5(3)
C36_2 C37_2 C38_2 112.3(3)
C36_2 C37_2 H37A_2 109.1
C38_2 C37_2 H37A_2 109.1
C36_2 C37_2 H37B_2 109.1
C38_2 C37_2 H37B_2 109.1
H37A_2 C37_2 H37B_2 107.9
C37_2 C38_2 H38A_2 109.5
C37_2 C38_2 H38B_2 109.5
H38A_2 C38_2 H38B_2 109.5
C37_2 C38_2 H38C_2 109.5
H38A_2 C38_2 H38C_2 109.5
H38B_2 C38_2 H38C_2 109.5
C40_2 C39_2 C46_2 123.1(3)
C40_2 C39_2 N3_2 119.0(3)
C46_2 C39_2 N3_2 117.7(3)
C39_2 C40_2 C43_2 117.7(3)
C39_2 C40_2 C41_2 121.3(3)
C43_2 C40_2 C41_2 120.9(3)
C42_2 C41_2 C40_2 115.3(3)
C42_2 C41_2 H41A_2 108.5
C40_2 C41_2 H41A_2 108.5
C42_2 C41_2 H41B_2 108.5
C40_2 C41_2 H41B_2 108.5
H41A_2 C41_2 H41B_2 107.5
C41_2 C42_2 H42A_2 109.5
C41_2 C42_2 H42B_2 109.5
H42A_2 C42_2 H42B_2 109.5
C41_2 C42_2 H42C_2 109.5
H42A_2 C42_2 H42C_2 109.5
H42B_2 C42_2 H42C_2 109.5
C44_2 C43_2 C40_2 120.6(4)
C44_2 C43_2 H43_2 119.7
C40_2 C43_2 H43_2 119.7
C45_2 C44_2 C43_2 120.3(4)
C45_2 C44_2 H44_2 119.9
C43_2 C44_2 H44_2 119.9
C44_2 C45_2 C46_2 121.9(4)
C44_2 C45_2 H45_2 119.1
C46_2 C45_2 H45_2 119.1
C45_2 C46_2 C39_2 116.3(4)
C45_2 C46_2 C47_2 121.7(3)
C39_2 C46_2 C47_2 121.9(3)
C46_2 C47_2 C48_2 114.3(4)
C46_2 C47_2 H47A_2 108.7
C48_2 C47_2 H47A_2 108.7
C46_2 C47_2 H47B_2 108.7
C48_2 C47_2 H47B_2 108.7
H47A_2 C47_2 H47B_2 107.6
C47_2 C48_2 H48A_2 109.5
C47_2 C48_2 H48B_2 109.5
H48A_2 C48_2 H48B_2 109.5
C47_2 C48_2 H48C_2 109.5
H48A_2 C48_2 H48C_2 109.5
H48B_2 C48_2 H48C_2 109.5
C50_2 C49_2 C56_2 122.5(3)
C50_2 C49_2 N4_2 119.2(3)
C56_2 C49_2 N4_2 118.2(3)
C49_2 C50_2 C53_2 118.2(3)
C49_2 C50_2 C51_2 121.3(3)
C53_2 C50_2 C51_2 120.4(3)
C50_2 C51_2 C52_2 116.0(3)
C50_2 C51_2 H51A_2 108.3
C52_2 C51_2 H51A_2 108.3
C50_2 C51_2 H51B_2 108.3
C52_2 C51_2 H51B_2 108.3
H51A_2 C51_2 H51B_2 107.4
C51_2 C52_2 H52A_2 109.5
C51_2 C52_2 H52B_2 109.5
H52A_2 C52_2 H52B_2 109.5
C51_2 C52_2 H52C_2 109.5
H52A_2 C52_2 H52C_2 109.5
H52B_2 C52_2 H52C_2 109.5
C54_2 C53_2 C50_2 119.6(4)
C54_2 C53_2 H53_2 120.2
C50_2 C53_2 H53_2 120.2
C53_2 C54_2 C55_2 122.4(4)
C53_2 C54_2 H54_2 118.8
C55_2 C54_2 H54_2 118.8
C54_2 C55_2 C56_2 120.4(4)
C54_2 C55_2 H55_2 119.8
C56_2 C55_2 H55_2 119.8
C49_2 C56_2 C55_2 116.9(4)
C49_2 C56_2 C57_2 120.0(3)
C55_2 C56_2 C57_2 123.1(3)
C56_2 C57_2 C58_2 116.6(3)
C56_2 C57_2 H57A_2 108.1
C58_2 C57_2 H57A_2 108.1
C56_2 C57_2 H57B_2 108.1
C58_2 C57_2 H57B_2 108.1
H57A_2 C57_2 H57B_2 107.3
C57_2 C58_2 H58A_2 109.5
C57_2 C58_2 H58B_2 109.5
H58A_2 C58_2 H58B_2 109.5
C57_2 C58_2 H58C_2 109.5
H58A_2 C58_2 H58C_2 109.5
H58B_2 C58_2 H58C_2 109.5
C2_2 B1_2 C1_2 99.4(2)
C2_2 B1_2 C3_2 135.8(3)
C1_2 B1_2 C3_2 124.6(3)
C2_2 B1_2 B2_2 50.53(18)
C1_2 B1_2 B2_2 53.85(18)
C3_2 B1_2 B2_2 157.5(3)
C2_2 B2_2 C1_2 100.5(3)
C2_2 B2_2 C6_2 131.3(3)
C1_2 B2_2 C6_2 127.4(3)
C2_2 B2_2 B1_2 51.34(19)
C1_2 B2_2 B1_2 54.20(18)
C6_2 B2_2 B1_2 154.0(3)
C14_2 Fe1_2 C12_2 157.97(13)
C14_2 Fe1_2 C11_2 159.63(13)
C12_2 Fe1_2 C11_2 40.64(12)
C14_2 Fe1_2 C18_2 40.45(13)
C12_2 Fe1_2 C18_2 122.78(14)
C11_2 Fe1_2 C18_2 158.64(14)
C14_2 Fe1_2 C13_2 121.67(13)
C12_2 Fe1_2 C13_2 40.70(12)
C11_2 Fe1_2 C13_2 68.71(13)
C18_2 Fe1_2 C13_2 107.32(14)
C14_2 Fe1_2 C10_2 122.82(13)
C12_2 Fe1_2 C10_2 68.28(13)
C11_2 Fe1_2 C10_2 41.05(12)
C18_2 Fe1_2 C10_2 158.80(14)
C13_2 Fe1_2 C10_2 68.24(12)
C14_2 Fe1_2 C15_2 40.46(13)
C12_2 Fe1_2 C15_2 160.51(13)
C11_2 Fe1_2 C15_2 123.64(14)
C18_2 Fe1_2 C15_2 68.24(14)
C13_2 Fe1_2 C15_2 157.16(13)
C10_2 Fe1_2 C15_2 107.35(14)
C14_2 Fe1_2 C17_2 67.94(14)
C12_2 Fe1_2 C17_2 108.96(13)
C11_2 Fe1_2 C17_2 122.89(14)
C18_2 Fe1_2 C17_2 40.86(14)
C13_2 Fe1_2 C17_2 124.49(14)
C10_2 Fe1_2 C17_2 158.56(15)
C15_2 Fe1_2 C17_2 67.75(14)
C14_2 Fe1_2 C16_2 67.91(14)
C12_2 Fe1_2 C16_2 124.77(14)
C11_2 Fe1_2 C16_2 108.20(14)
C18_2 Fe1_2 C16_2 68.28(15)
C13_2 Fe1_2 C16_2 160.86(14)
C10_2 Fe1_2 C16_2 122.68(14)
C15_2 Fe1_2 C16_2 40.34(14)
C17_2 Fe1_2 C16_2 40.13(15)
C14_2 Fe1_2 C9_2 106.19(13)
C12_2 Fe1_2 C9_2 68.85(12)
C11_2 Fe1_2 C9_2 69.31(12)
C18_2 Fe1_2 C9_2 122.31(13)
C13_2 Fe1_2 C9_2 40.89(11)
C10_2 Fe1_2 C9_2 40.76(11)
C15_2 Fe1_2 C9_2 121.09(13)
C17_2 Fe1_2 C9_2 159.94(14)
C16_2 Fe1_2 C9_2 157.39(14)

loop_
_geom_bond_atom_site_label_1
_geom_bond_atom_site_label_2
_geom_bond_distance
Fe1_1 C11_1 2.031(3)
Fe1_1 C12_1 2.034(3)
Fe1_1 C15_1 2.034(3)
Fe1_1 C13_1 2.035(3)
Fe1_1 C10_1 2.036(3)
Fe1_1 C16_1 2.037(3)
Fe1_1 C14_1 2.041(3)
Fe1_1 C17_1 2.047(3)
Fe1_1 C18_1 2.048(3)
Fe1_1 C9_1 2.079(3)
N1_1 C3_1 1.291(4)
N1_1 C19_1 1.409(3)
N2_1 C4_1 1.390(3)
N2_1 C3_1 1.410(3)
N2_1 C29_31 1.449(3)
N3_1 C6_1 1.339(3)
N3_1 C39_31 1.441(4)
N3_1 C7_1 1.482(4)
N4_1 C6_1 1.332(4)
N4_1 C49_31 1.446(4)
N4_1 C8_1 1.476(4)
C1_1 B2_31 1.581(4)
C1_1 B1_31 1.607(4)
C1_1 H1A_1 0.9900
C1_1 H1AB_1 0.9900
C2_1 C9_1 1.454(4)
C2_1 B2_31 1.490(4)
C2_1 B1_31 1.497(4)
C3_1 B1_31 1.603(4)
C4_1 C5_1 1.321(4)
C4_1 H4_1 0.9500
C5_1 H5A_1 0.9500
C5_1 H5B_1 0.9500
C6_1 B2_31 1.591(4)
C7_1 C8_1 1.525(4)
C7_1 H7A_1 0.9900
C7_1 H7AB_1 0.9900
C8_1 H8A_1 0.9900
C8_1 H8AB_1 0.9900
C9_1 C10_1 1.435(4)
C9_1 C13_1 1.438(4)
C10_1 C11_1 1.420(4)
C10_1 H10_1 0.9500
C11_1 C12_1 1.421(4)
C11_1 H11_1 0.9500
C12_1 C13_1 1.428(4)
C12_1 H12_1 0.9500
C13_1 H13_1 0.9500
C14_1 C15_1 1.413(4)
C14_1 C18_1 1.425(4)
C14_1 H14_1 0.9500
C15_1 C16_1 1.411(4)
C15_1 H15_1 0.9500
C16_1 C17_1 1.426(4)
C16_1 H16_1 0.9500
C17_1 C18_1 1.421(4)
C17_1 H17_1 0.9500
C18_1 H18_1 0.9500
C19_1 C26_1 1.401(4)
C19_1 C20_1 1.403(4)
C20_1 C23_1 1.388(4)
C20_1 C21_1 1.514(4)
C21_1 C22_1 1.522(4)
C21_1 H21A_1 0.9900
C21_1 H21B_1 0.9900
C22_1 H22A_1 0.9800
C22_1 H22B_1 0.9800
C22_1 H22C_1 0.9800
C23_1 C24_1 1.382(5)
C23_1 H23_1 0.9500
C24_1 C25_1 1.378(5)
C24_1 H24_1 0.9500
C25_1 C26_1 1.393(4)
C25_1 H25_1 0.9500
C26_1 C27_3 1.493(13)
C26_1 C27_31 1.55(2)
C27_3 C28_31 1.509(15)
C27_3 C28_3 1.530(11)
C27_3 H27A_3 0.9900
C27_3 H27B_3 0.9900
C28_3 C27_31 1.212(18)
C28_3 C28_31 1.232(10)
C28_3 H28A_3 0.9800
C28_3 H28B_3 0.9800
C28_3 H28C_3 0.9800
C27_31 C28_31 1.50(2)
C27_31 H27A_31 0.9900
C27_31 H27B_31 0.9900
C28_31 H28D_31 0.9800
C28_31 H28E_31 0.9800
C28_31 H28F_31 0.9800
C29_31 C30_31 1.398(4)
C29_31 C36_31 1.399(4)
C30_31 C33_31 1.395(4)
C30_31 C31_31 1.515(4)
C31_31 C32_31 1.533(4)
C31_31 H31A_31 0.9900
C31_31 H31B_31 0.9900
C32_31 H32A_31 0.9800
C32_31 H32B_31 0.9800
C32_31 H32C_31 0.9800
C33_31 C34_31 1.382(5)
C33_31 H33_31 0.9500
C34_31 C35_31 1.382(5)
C34_31 H34_31 0.9500
C35_31 C36_31 1.397(4)
C35_31 H35_31 0.9500
C36_31 C37_31 1.505(4)
C37_31 C38_31 1.528(4)
C37_31 H37A_31 0.9900
C37_31 H37B_31 0.9900
C38_31 H38A_31 0.9800
C38_31 H38B_31 0.9800
C38_31 H38C_31 0.9800
C39_31 C40_31 1.398(4)
C39_31 C46_31 1.405(4)
C40_31 C43_31 1.397(4)
C40_31 C41_31 1.512(4)
C41_31 C42_31 1.520(4)
C41_31 H41A_31 0.9900
C41_31 H41B_31 0.9900
C42_31 H42A_31 0.9800
C42_31 H42B_31 0.9800
C42_31 H42C_31 0.9800
C43_31 C44_31 1.383(5)
C43_31 H43_31 0.9500
C44_31 C45_31 1.377(5)
C44_31 H44_31 0.9500
C45_31 C46_31 1.392(4)
C45_31 H45_31 0.9500
C46_31 C47_31 1.510(4)
C47_31 C48_31 1.527(4)
C47_31 H47A_31 0.9900
C47_31 H47B_31 0.9900
C48_31 H48A_31 0.9800
C48_31 H48B_31 0.9800
C48_31 H48C_31 0.9800
C49_31 C56_31 1.396(4)
C49_31 C50_31 1.401(4)
C50_31 C53_31 1.387(4)
C50_31 C51_31 1.511(4)
C51_31 C52_31 1.522(4)
C51_31 H51A_31 0.9900
C51_31 H51B_31 0.9900
C52_31 H52A_31 0.9800
C52_31 H52B_31 0.9800
C52_31 H52C_31 0.9800
C53_31 C54_31 1.388(4)
C53_31 H53_31 0.9500
C54_31 C55_31 1.373(5)
C54_31 H54_31 0.9500
C55_31 C56_31 1.397(4)
C55_31 H55_31 0.9500
C56_31 C57_31 1.512(5)
C57_31 C58_31 1.524(5)
C57_31 H57A_31 0.9900
C57_31 H57B_31 0.9900
C58_31 H58A_31 0.9800
C58_31 H58B_31 0.9800
C58_31 H58C_31 0.9800
B1_31 B2_31 1.867(5)
C60 C65 1.377(5)
C60 C61 1.378(5)
C60 H60 0.9500
C61 C62 1.376(5)
C61 H61 0.9500
C62 C63 1.384(5)
C62 H62 0.9500
C63 C64 1.378(5)
C63 H63 0.9500
C64 C65 1.381(5)
C64 H64 0.9500
C65 H65 0.9500
C70 C71 1.3900
C70 C75 1.3900
C70 H70 0.9500
C71 C72 1.3900
C71 H71 0.9500
C72 C73 1.3900
C72 H72 0.9500
C73 C74 1.3900
C73 H73 0.9500
C74 C75 1.3900
C74 H74 0.9500
C75 H75 0.9500
N1_2 C3_2 1.294(4)
N1_2 C19_2 1.417(3)
N2_2 C4_2 1.393(4)
N2_2 C3_2 1.405(3)
N2_2 C29_2 1.447(4)
N3_2 C6_2 1.328(4)
N3_2 C39_2 1.444(4)
N3_2 C7_2 1.475(4)
N4_2 C6_2 1.338(4)
N4_2 C49_2 1.443(4)
N4_2 C8_2 1.491(4)
C1_2 B2_2 1.588(4)
C1_2 B1_2 1.595(4)
C1_2 H1A_2 0.9900
C1_2 H1AB_2 0.9900
C2_2 C9_2 1.451(4)
C2_2 B2_2 1.475(4)
C2_2 B1_2 1.492(4)
C3_2 B1_2 1.601(4)
C4_2 C5_2 1.325(4)
C4_2 H4_2 0.9500
C5_2 H5A_2 0.9500
C5_2 H5B_2 0.9500
C6_2 B2_2 1.591(4)
C7_2 C8_2 1.518(4)
C7_2 H7A_2 0.9900
C7_2 H7B_2 0.9900
C8_2 H8A_2 0.9900
C8_2 H8B_2 0.9900
C9_2 C10_2 1.432(4)
C9_2 C13_2 1.437(4)
C9_2 Fe1_2 2.076(3)
C10_2 C11_2 1.427(4)
C10_2 Fe1_2 2.036(3)
C10_2 H10_2 0.9500
C11_2 C12_2 1.412(4)
C11_2 Fe1_2 2.033(3)
C11_2 H11_2 0.9500
C12_2 C13_2 1.414(4)
C12_2 Fe1_2 2.032(3)
C12_2 H12_2 0.9500
C13_2 Fe1_2 2.035(3)
C13_2 H13_2 0.9500
C14_2 C18_2 1.405(5)
C14_2 C15_2 1.406(5)
C14_2 Fe1_2 2.029(3)
C14_2 H14_2 0.9500
C15_2 C16_2 1.407(5)
C15_2 Fe1_2 2.036(3)
C15_2 H15_2 0.9500
C16_2 C17_2 1.400(5)
C16_2 Fe1_2 2.044(3)
C16_2 H16_2 0.9500
C17_2 C18_2 1.421(5)
C17_2 Fe1_2 2.037(3)
C17_2 H17_2 0.9500
C18_2 Fe1_2 2.035(3)
C18_2 H18_2 0.9500
C19_2 C26_2 1.405(4)
C19_2 C20_2 1.408(4)
C20_2 C23_2 1.391(4)
C20_2 C21_4 1.508(8)
C20_2 C21_41 1.57(4)
C21_4 C22_41 1.17(2)
C21_4 C22_4 1.521(8)
C21_4 H21A_4 0.9900
C21_4 H21B_4 0.9900
C22_4 C21_41 1.47(4)
C22_4 C22_41 1.47(2)
C22_4 H22A_4 0.9800
C22_4 H22B_4 0.9800
C22_4 H22C_4 0.9800
C21_41 C22_41 1.47(4)
C21_41 H21A_41 0.9900
C21_41 H21B_41 0.9900
C22_41 H22A_41 0.9800
C22_41 H22B_41 0.9800
C22_41 H22C_41 0.9800
C23_2 C24_2 1.383(5)
C23_2 H23_2 0.9500
C24_2 C25_2 1.385(5)
C24_2 H24_2 0.9500
C25_2 C26_2 1.390(4)
C25_2 H25_2 0.9500
C26_2 C27_2 1.506(4)
C27_2 C28_2 1.522(4)
C27_2 H27A_2 0.9900
C27_2 H27B_2 0.9900
C28_2 H28A_2 0.9800
C28_2 H28B_2 0.9800
C28_2 H28C_2 0.9800
C29_2 C36_2 1.398(4)
C29_2 C30_2 1.399(4)
C30_2 C33_2 1.396(4)
C30_2 C31_2 1.504(4)
C31_2 C32_2 1.537(4)
C31_2 H31A_2 0.9900
C31_2 H31B_2 0.9900
C32_2 H32A_2 0.9800
C32_2 H32B_2 0.9800
C32_2 H32C_2 0.9800
C33_2 C34_2 1.381(5)
C33_2 H33_2 0.9500
C34_2 C35_2 1.378(5)
C34_2 H34_2 0.9500
C35_2 C36_2 1.396(4)
C35_2 H35_2 0.9500
C36_2 C37_2 1.508(4)
C37_2 C38_2 1.529(4)
C37_2 H37A_2 0.9900
C37_2 H37B_2 0.9900
C38_2 H38A_2 0.9800
C38_2 H38B_2 0.9800
C38_2 H38C_2 0.9800
C39_2 C40_2 1.388(5)
C39_2 C46_2 1.402(5)
C40_2 C43_2 1.395(5)
C40_2 C41_2 1.514(5)
C41_2 C42_2 1.504(5)
C41_2 H41A_2 0.9900
C41_2 H41B_2 0.9900
C42_2 H42A_2 0.9800
C42_2 H42B_2 0.9800
C42_2 H42C_2 0.9800
C43_2 C44_2 1.381(5)
C43_2 H43_2 0.9500
C44_2 C45_2 1.371(6)
C44_2 H44_2 0.9500
C45_2 C46_2 1.399(5)
C45_2 H45_2 0.9500
C46_2 C47_2 1.496(5)
C47_2 C48_2 1.537(5)
C47_2 H47A_2 0.9900
C47_2 H47B_2 0.9900
C48_2 H48A_2 0.9800
C48_2 H48B_2 0.9800
C48_2 H48C_2 0.9800
C49_2 C50_2 1.395(5)
C49_2 C56_2 1.403(5)
C50_2 C53_2 1.401(4)
C50_2 C51_2 1.505(5)
C51_2 C52_2 1.535(5)
C51_2 H51A_2 0.9900
C51_2 H51B_2 0.9900
C52_2 H52A_2 0.9800
C52_2 H52B_2 0.9800
C52_2 H52C_2 0.9800
C53_2 C54_2 1.365(5)
C53_2 H53_2 0.9500
C54_2 C55_2 1.366(5)
C54_2 H54_2 0.9500
C55_2 C56_2 1.410(5)
C55_2 H55_2 0.9500
C56_2 C57_2 1.493(5)
C57_2 C58_2 1.531(5)
C57_2 H57A_2 0.9900
C57_2 H57B_2 0.9900
C58_2 H58A_2 0.9800
C58_2 H58B_2 0.9800
C58_2 H58C_2 0.9800
B1_2 B2_2 1.870(5)

loop_
_geom_torsion_atom_site_label_1
_geom_torsion_atom_site_label_2
_geom_torsion_atom_site_label_3
_geom_torsion_atom_site_label_4
_geom_torsion
C19_1 N1_1 C3_1 N2_1 178.6(2)
C19_1 N1_1 C3_1 B1_31 5.5(4)
C4_1 N2_1 C3_1 N1_1 163.7(2)
C29_31 N2_1 C3_1 N1_1 -12.0(4)
C4_1 N2_1 C3_1 B1_31 -23.1(4)
C29_31 N2_1 C3_1 B1_31 161.3(2)
C3_1 N2_1 C4_1 C5_1 178.6(3)
C29_31 N2_1 C4_1 C5_1 -5.7(4)
C49_31 N4_1 C6_1 N3_1 176.8(3)
C8_1 N4_1 C6_1 N3_1 -5.2(3)
C49_31 N4_1 C6_1 B2_31 -6.7(5)
C8_1 N4_1 C6_1 B2_31 171.4(3)
C39_31 N3_1 C6_1 N4_1 -159.3(3)
C7_1 N3_1 C6_1 N4_1 -3.4(3)
C39_31 N3_1 C6_1 B2_31 24.3(4)
C7_1 N3_1 C6_1 B2_31 -179.8(3)
C6_1 N3_1 C7_1 C8_1 9.9(3)
C39_31 N3_1 C7_1 C8_1 167.5(2)
C6_1 N4_1 C8_1 C7_1 11.0(3)
C49_31 N4_1 C8_1 C7_1 -170.8(3)
N3_1 C7_1 C8_1 N4_1 -11.7(3)
B2_31 C2_1 C9_1 C10_1 -157.8(3)
B1_31 C2_1 C9_1 C10_1 -5.1(6)
B2_31 C2_1 C9_1 C13_1 26.3(5)
B1_31 C2_1 C9_1 C13_1 179.0(3)
B2_31 C2_1 C9_1 Fe1_1 113.1(3)
B1_31 C2_1 C9_1 Fe1_1 -94.2(4)
C13_1 C9_1 C10_1 C11_1 -1.5(3)
C2_1 C9_1 C10_1 C11_1 -178.0(3)
Fe1_1 C9_1 C10_1 C11_1 -59.1(2)
C13_1 C9_1 C10_1 Fe1_1 57.54(19)
C2_1 C9_1 C10_1 Fe1_1 -119.0(3)
C9_1 C10_1 C11_1 C12_1 0.8(3)
Fe1_1 C10_1 C11_1 C12_1 -59.4(2)
C9_1 C10_1 C11_1 Fe1_1 60.2(2)
C10_1 C11_1 C12_1 C13_1 0.3(3)
Fe1_1 C11_1 C12_1 C13_1 -59.2(2)
C10_1 C11_1 C12_1 Fe1_1 59.5(2)
C11_1 C12_1 C13_1 C9_1 -1.2(3)
Fe1_1 C12_1 C13_1 C9_1 -60.4(2)
C11_1 C12_1 C13_1 Fe1_1 59.1(2)
C10_1 C9_1 C13_1 C12_1 1.7(3)
C2_1 C9_1 C13_1 C12_1 178.4(3)
Fe1_1 C9_1 C13_1 C12_1 59.3(2)
C10_1 C9_1 C13_1 Fe1_1 -57.59(19)
C2_1 C9_1 C13_1 Fe1_1 119.1(3)
C18_1 C14_1 C15_1 C16_1 -0.1(3)
Fe1_1 C14_1 C15_1 C16_1 59.4(2)
C18_1 C14_1 C15_1 Fe1_1 -59.5(2)
C14_1 C15_1 C16_1 C17_1 0.0(3)
Fe1_1 C15_1 C16_1 C17_1 59.6(2)
C14_1 C15_1 C16_1 Fe1_1 -59.5(2)
C15_1 C16_1 C17_1 C18_1 0.0(3)
Fe1_1 C16_1 C17_1 C18_1 59.4(2)
C15_1 C16_1 C17_1 Fe1_1 -59.4(2)
C16_1 C17_1 C18_1 C14_1 -0.1(3)
Fe1_1 C17_1 C18_1 C14_1 58.9(2)
C16_1 C17_1 C18_1 Fe1_1 -59.1(2)
C15_1 C14_1 C18_1 C17_1 0.1(3)
Fe1_1 C14_1 C18_1 C17_1 -59.1(2)
C15_1 C14_1 C18_1 Fe1_1 59.3(2)
C3_1 N1_1 C19_1 C26_1 90.5(4)
C3_1 N1_1 C19_1 C20_1 -102.4(3)
C26_1 C19_1 C20_1 C23_1 -0.4(4)
N1_1 C19_1 C20_1 C23_1 -167.5(3)
C26_1 C19_1 C20_1 C21_1 177.2(3)
N1_1 C19_1 C20_1 C21_1 10.1(4)
C23_1 C20_1 C21_1 C22_1 -97.5(3)
C19_1 C20_1 C21_1 C22_1 84.9(4)
C19_1 C20_1 C23_1 C24_1 -1.8(5)
C21_1 C20_1 C23_1 C24_1 -179.5(3)
C20_1 C23_1 C24_1 C25_1 2.3(5)
C23_1 C24_1 C25_1 C26_1 -0.5(5)
C24_1 C25_1 C26_1 C19_1 -1.7(5)
C24_1 C25_1 C26_1 C27_3 -177.6(5)
C24_1 C25_1 C26_1 C27_31 165.7(7)
C20_1 C19_1 C26_1 C25_1 2.1(4)
N1_1 C19_1 C26_1 C25_1 169.1(3)
C20_1 C19_1 C26_1 C27_3 177.9(5)
N1_1 C19_1 C26_1 C27_3 -15.2(6)
C20_1 C19_1 C26_1 C27_31 -166.0(7)
N1_1 C19_1 C26_1 C27_31 0.9(8)
C25_1 C26_1 C27_3 C28_31 -32.4(9)
C19_1 C26_1 C27_3 C28_31 151.8(7)
C27_31 C26_1 C27_3 C28_31 80(5)
C25_1 C26_1 C27_3 C28_3 -84.6(8)
C19_1 C26_1 C27_3 C28_3 99.6(8)
C27_31 C26_1 C27_3 C28_3 28(4)
C26_1 C27_3 C28_3 C27_31 -58(7)
C28_31 C27_3 C28_3 C27_31 -170(8)
C26_1 C27_3 C28_3 C28_31 112.5(10)
C27_3 C28_3 C27_31 C28_31 9(7)
C28_31 C28_3 C27_31 C26_1 97.9(18)
C27_3 C28_3 C27_31 C26_1 107(8)
C25_1 C26_1 C27_31 C28_3 -60.3(19)
C19_1 C26_1 C27_31 C28_3 107.3(18)
C27_3 C26_1 C27_31 C28_3 -137(6)
C25_1 C26_1 C27_31 C28_31 2.0(15)
C19_1 C26_1 C27_31 C28_31 169.5(8)
C27_3 C26_1 C27_31 C28_31 -74(5)
C27_3 C28_3 C28_31 C27_31 -1.9(15)
C27_31 C28_3 C28_31 C27_3 1.9(15)
C26_1 C27_31 C28_31 C28_3 -117.7(14)
C28_3 C27_31 C28_31 C27_3 -174(5)
C26_1 C27_31 C28_31 C27_3 69(4)
C26_1 C27_3 C28_31 C28_3 -91.0(8)
C26_1 C27_3 C28_31 C27_31 -86(5)
C28_3 C27_3 C28_31 C27_31 5(4)
C4_1 N2_1 C29_31 C30_31 96.8(3)
C3_1 N2_1 C29_31 C30_31 -87.3(3)
C4_1 N2_1 C29_31 C36_31 -83.6(3)
C3_1 N2_1 C29_31 C36_31 92.2(3)
C36_31 C29_31 C30_31 C33_31 -1.2(4)
N2_1 C29_31 C30_31 C33_31 178.4(2)
C36_31 C29_31 C30_31 C31_31 178.1(3)
N2_1 C29_31 C30_31 C31_31 -2.4(4)
C33_31 C30_31 C31_31 C32_31 75.8(4)
C29_31 C30_31 C31_31 C32_31 -103.5(3)
C29_31 C30_31 C33_31 C34_31 1.2(4)
C31_31 C30_31 C33_31 C34_31 -178.1(3)
C30_31 C33_31 C34_31 C35_31 -0.4(5)
C33_31 C34_31 C35_31 C36_31 -0.3(5)
C34_31 C35_31 C36_31 C29_31 0.3(4)
C34_31 C35_31 C36_31 C37_31 179.7(3)
C30_31 C29_31 C36_31 C35_31 0.5(4)
N2_1 C29_31 C36_31 C35_31 -179.1(2)
C30_31 C29_31 C36_31 C37_31 -178.9(3)
N2_1 C29_31 C36_31 C37_31 1.6(4)
C35_31 C36_31 C37_31 C38_31 -73.2(4)
C29_31 C36_31 C37_31 C38_31 106.2(3)
C6_1 N3_1 C39_31 C40_31 -120.5(3)
C7_1 N3_1 C39_31 C40_31 85.2(3)
C6_1 N3_1 C39_31 C46_31 64.7(4)
C7_1 N3_1 C39_31 C46_31 -89.6(3)
C46_31 C39_31 C40_31 C43_31 -2.1(4)
N3_1 C39_31 C40_31 C43_31 -176.7(3)
C46_31 C39_31 C40_31 C41_31 176.8(3)
N3_1 C39_31 C40_31 C41_31 2.2(4)
C43_31 C40_31 C41_31 C42_31 -11.8(4)
C39_31 C40_31 C41_31 C42_31 169.4(3)
C39_31 C40_31 C43_31 C44_31 1.2(4)
C41_31 C40_31 C43_31 C44_31 -177.7(3)
C40_31 C43_31 C44_31 C45_31 0.1(5)
C43_31 C44_31 C45_31 C46_31 -0.6(5)
C44_31 C45_31 C46_31 C39_31 -0.3(5)
C44_31 C45_31 C46_31 C47_31 178.6(3)
C40_31 C39_31 C46_31 C45_31 1.7(4)
N3_1 C39_31 C46_31 C45_31 176.3(3)
C40_31 C39_31 C46_31 C47_31 -177.2(3)
N3_1 C39_31 C46_31 C47_31 -2.7(4)
C45_31 C46_31 C47_31 C48_31 -8.3(4)
C39_31 C46_31 C47_31 C48_31 170.6(3)
C6_1 N4_1 C49_31 C56_31 -102.9(3)
C8_1 N4_1 C49_31 C56_31 79.2(3)
C6_1 N4_1 C49_31 C50_31 81.4(4)
C8_1 N4_1 C49_31 C50_31 -96.5(3)
C56_31 C49_31 C50_31 C53_31 0.5(4)
N4_1 C49_31 C50_31 C53_31 176.0(3)
C56_31 C49_31 C50_31 C51_31 179.5(3)
N4_1 C49_31 C50_31 C51_31 -5.0(4)
C53_31 C50_31 C51_31 C52_31 -11.8(4)
C49_31 C50_31 C51_31 C52_31 169.2(3)
C49_31 C50_31 C53_31 C54_31 0.0(5)
C51_31 C50_31 C53_31 C54_31 -179.0(3)
C50_31 C53_31 C54_31 C55_31 -0.4(5)
C53_31 C54_31 C55_31 C56_31 0.3(5)
C50_31 C49_31 C56_31 C55_31 -0.6(4)
N4_1 C49_31 C56_31 C55_31 -176.2(3)
C50_31 C49_31 C56_31 C57_31 179.7(3)
N4_1 C49_31 C56_31 C57_31 4.1(4)
C54_31 C55_31 C56_31 C49_31 0.2(5)
C54_31 C55_31 C56_31 C57_31 179.9(3)
C49_31 C56_31 C57_31 C58_31 109.4(4)
C55_31 C56_31 C57_31 C58_31 -70.2(4)
C9_1 C2_1 B1_31 C3_1 -12.5(7)
B2_31 C2_1 B1_31 C3_1 148.6(4)
C9_1 C2_1 B1_31 C1_1 173.2(4)
B2_31 C2_1 B1_31 C1_1 -25.7(2)
C9_1 C2_1 B1_31 B2_31 -161.1(5)
N1_1 C3_1 B1_31 C2_1 153.3(3)
N2_1 C3_1 B1_31 C2_1 -19.1(5)
N1_1 C3_1 B1_31 C1_1 -33.5(4)
N2_1 C3_1 B1_31 C1_1 154.0(3)
N1_1 C3_1 B1_31 B2_31 -110.9(6)
N2_1 C3_1 B1_31 B2_31 76.7(7)
B2_31 C1_1 B1_31 C2_1 24.9(2)
B2_31 C1_1 B1_31 C3_1 -150.3(3)
C9_1 C2_1 B2_31 C1_1 -169.8(3)
B1_31 C2_1 B2_31 C1_1 26.3(2)
C9_1 C2_1 B2_31 C6_1 21.0(5)
B1_31 C2_1 B2_31 C6_1 -142.9(3)
C9_1 C2_1 B2_31 B1_31 163.9(4)
B1_31 C1_1 B2_31 C2_1 -25.1(2)
B1_31 C1_1 B2_31 C6_1 144.1(3)
N4_1 C6_1 B2_31 C2_1 -131.6(3)
N3_1 C6_1 B2_31 C2_1 44.4(5)
N4_1 C6_1 B2_31 C1_1 62.2(4)
N3_1 C6_1 B2_31 C1_1 -121.8(3)
N4_1 C6_1 B2_31 B1_31 148.7(5)
N3_1 C6_1 B2_31 B1_31 -35.4(7)
C3_1 B1_31 B2_31 C2_1 -117.3(7)
C1_1 B1_31 B2_31 C2_1 147.7(3)
C2_1 B1_31 B2_31 C1_1 -147.7(3)
C3_1 B1_31 B2_31 C1_1 94.9(6)
C2_1 B1_31 B2_31 C6_1 103.6(6)
C3_1 B1_31 B2_31 C6_1 -13.7(10)
C1_1 B1_31 B2_31 C6_1 -108.6(6)
C65 C60 C61 C62 -0.2(5)
C60 C61 C62 C63 0.4(5)
C61 C62 C63 C64 -0.1(5)
C62 C63 C64 C65 -0.4(5)
C61 C60 C65 C64 -0.3(5)
C63 C64 C65 C60 0.6(5)
C75 C70 C71 C72 0.0
C70 C71 C72 C73 0.0
C71 C72 C73 C74 0.0
C72 C73 C74 C75 0.0
C73 C74 C75 C70 0.0
C71 C70 C75 C74 0.0
C19_2 N1_2 C3_2 N2_2 180.0(2)
C19_2 N1_2 C3_2 B1_2 -5.9(4)
C4_2 N2_2 C3_2 N1_2 -166.2(3)
C29_2 N2_2 C3_2 N1_2 4.1(4)
C4_2 N2_2 C3_2 B1_2 19.6(4)
C29_2 N2_2 C3_2 B1_2 -170.1(3)
C3_2 N2_2 C4_2 C5_2 175.8(3)
C29_2 N2_2 C4_2 C5_2 5.4(4)
C39_2 N3_2 C6_2 N4_2 -178.4(3)
C7_2 N3_2 C6_2 N4_2 -3.5(4)
C39_2 N3_2 C6_2 B2_2 3.8(5)
C7_2 N3_2 C6_2 B2_2 178.6(3)
C49_2 N4_2 C6_2 N3_2 164.3(3)
C8_2 N4_2 C6_2 N3_2 -0.4(3)
C49_2 N4_2 C6_2 B2_2 -18.1(5)
C8_2 N4_2 C6_2 B2_2 177.2(3)
C6_2 N3_2 C7_2 C8_2 5.8(4)
C39_2 N3_2 C7_2 C8_2 -178.9(3)
C6_2 N4_2 C8_2 C7_2 3.9(3)
C49_2 N4_2 C8_2 C7_2 -162.2(3)
N3_2 C7_2 C8_2 N4_2 -5.4(3)
B2_2 C2_2 C9_2 C10_2 -28.0(5)
B1_2 C2_2 C9_2 C10_2 -178.3(4)
B2_2 C2_2 C9_2 C13_2 155.2(3)
B1_2 C2_2 C9_2 C13_2 4.9(6)
B2_2 C2_2 C9_2 Fe1_2 -115.3(4)
B1_2 C2_2 C9_2 Fe1_2 94.4(5)
C13_2 C9_2 C10_2 C11_2 -0.8(3)
C2_2 C9_2 C10_2 C11_2 -178.2(3)
Fe1_2 C9_2 C10_2 C11_2 -58.9(2)
C13_2 C9_2 C10_2 Fe1_2 58.0(2)
C2_2 C9_2 C10_2 Fe1_2 -119.4(3)
C9_2 C10_2 C11_2 C12_2 0.1(3)
Fe1_2 C10_2 C11_2 C12_2 -59.8(2)
C9_2 C10_2 C11_2 Fe1_2 59.9(2)
C10_2 C11_2 C12_2 C13_2 0.7(3)
Fe1_2 C11_2 C12_2 C13_2 -59.1(2)
C10_2 C11_2 C12_2 Fe1_2 59.8(2)
C11_2 C12_2 C13_2 C9_2 -1.2(3)
Fe1_2 C12_2 C13_2 C9_2 -60.3(2)
C11_2 C12_2 C13_2 Fe1_2 59.1(2)
C10_2 C9_2 C13_2 C12_2 1.2(3)
C2_2 C9_2 C13_2 C12_2 178.5(3)
Fe1_2 C9_2 C13_2 C12_2 59.3(2)
C10_2 C9_2 C13_2 Fe1_2 -58.1(2)
C2_2 C9_2 C13_2 Fe1_2 119.2(3)
C18_2 C14_2 C15_2 C16_2 0.3(4)
Fe1_2 C14_2 C15_2 C16_2 59.8(2)
C18_2 C14_2 C15_2 Fe1_2 -59.5(2)
C14_2 C15_2 C16_2 C17_2 -0.1(4)
Fe1_2 C15_2 C16_2 C17_2 59.3(2)
C14_2 C15_2 C16_2 Fe1_2 -59.4(2)
C15_2 C16_2 C17_2 C18_2 -0.1(4)
Fe1_2 C16_2 C17_2 C18_2 59.1(2)
C15_2 C16_2 C17_2 Fe1_2 -59.2(2)
C15_2 C14_2 C18_2 C17_2 -0.3(4)
Fe1_2 C14_2 C18_2 C17_2 -59.9(2)
C15_2 C14_2 C18_2 Fe1_2 59.6(2)
C16_2 C17_2 C18_2 C14_2 0.2(4)
Fe1_2 C17_2 C18_2 C14_2 59.8(2)
C16_2 C17_2 C18_2 Fe1_2 -59.6(2)
C3_2 N1_2 C19_2 C26_2 81.1(4)
C3_2 N1_2 C19_2 C20_2 -107.2(3)
C26_2 C19_2 C20_2 C23_2 0.6(4)
N1_2 C19_2 C20_2 C23_2 -171.1(3)
C26_2 C19_2 C20_2 C21_4 -175.3(3)
N1_2 C19_2 C20_2 C21_4 13.0(4)
C26_2 C19_2 C20_2 C21_41 166.5(13)
N1_2 C19_2 C20_2 C21_41 -5.2(14)
C23_2 C20_2 C21_4 C22_41 -77.3(18)
C19_2 C20_2 C21_4 C22_41 98.4(18)
C21_41 C20_2 C21_4 C22_41 -154(7)
C23_2 C20_2 C21_4 C22_4 3.2(6)
C19_2 C20_2 C21_4 C22_4 178.9(4)
C21_41 C20_2 C21_4 C22_4 -74(6)
C22_41 C21_4 C22_4 C21_41 -142(7)
C20_2 C21_4 C22_4 C21_41 83(6)
C20_2 C21_4 C22_4 C22_41 -134.5(12)
C21_4 C22_4 C21_41 C22_41 30(5)
C22_41 C22_4 C21_41 C20_2 -101(2)
C21_4 C22_4 C21_41 C20_2 -71(5)
C23_2 C20_2 C21_41 C22_41 -98(2)
C19_2 C20_2 C21_41 C22_41 96(3)
C21_4 C20_2 C21_41 C22_41 14(4)
C23_2 C20_2 C21_41 C22_4 -32(2)
C19_2 C20_2 C21_41 C22_4 161.8(14)
C21_4 C20_2 C21_41 C22_4 80(6)
C20_2 C21_4 C22_41 C21_41 148(9)
C22_4 C21_4 C22_41 C21_41 47(8)
C20_2 C21_4 C22_41 C22_4 100.8(15)
C22_4 C21_41 C22_41 C21_4 -128(9)
C20_2 C21_41 C22_41 C21_4 -21(6)
C20_2 C21_41 C22_41 C22_4 107(3)
C21_41 C22_4 C22_41 C21_4 11.7(19)
C21_4 C22_4 C22_41 C21_41 -11.7(19)
C19_2 C20_2 C23_2 C24_2 0.7(5)
C21_4 C20_2 C23_2 C24_2 176.4(4)
C21_41 C20_2 C23_2 C24_2 -165.6(13)
C20_2 C23_2 C24_2 C25_2 -1.3(5)
C23_2 C24_2 C25_2 C26_2 0.6(5)
C24_2 C25_2 C26_2 C19_2 0.7(5)
C24_2 C25_2 C26_2 C27_2 -179.2(3)
C20_2 C19_2 C26_2 C25_2 -1.3(4)
N1_2 C19_2 C26_2 C25_2 170.1(3)
C20_2 C19_2 C26_2 C27_2 178.5(3)
N1_2 C19_2 C26_2 C27_2 -10.1(4)
C25_2 C26_2 C27_2 C28_2 -12.8(4)
C19_2 C26_2 C27_2 C28_2 167.4(3)
C4_2 N2_2 C29_2 C36_2 79.2(3)
C3_2 N2_2 C29_2 C36_2 -91.5(3)
C4_2 N2_2 C29_2 C30_2 -99.4(3)
C3_2 N2_2 C29_2 C30_2 89.9(3)
C36_2 C29_2 C30_2 C33_2 0.4(4)
N2_2 C29_2 C30_2 C33_2 179.0(2)
C36_2 C29_2 C30_2 C31_2 -176.7(3)
N2_2 C29_2 C30_2 C31_2 1.9(4)
C33_2 C30_2 C31_2 C32_2 -80.2(4)
C29_2 C30_2 C31_2 C32_2 96.9(3)
C29_2 C30_2 C33_2 C34_2 0.0(4)
C31_2 C30_2 C33_2 C34_2 177.2(3)
C30_2 C33_2 C34_2 C35_2 -0.5(5)
C33_2 C34_2 C35_2 C36_2 0.6(5)
C34_2 C35_2 C36_2 C29_2 -0.1(4)
C34_2 C35_2 C36_2 C37_2 -178.9(3)
C30_2 C29_2 C36_2 C35_2 -0.4(4)
N2_2 C29_2 C36_2 C35_2 -178.9(3)
C30_2 C29_2 C36_2 C37_2 178.3(3)
N2_2 C29_2 C36_2 C37_2 -0.2(4)
C35_2 C36_2 C37_2 C38_2 65.5(4)
C29_2 C36_2 C37_2 C38_2 -113.2(3)
C6_2 N3_2 C39_2 C40_2 -90.5(4)
C7_2 N3_2 C39_2 C40_2 95.0(4)
C6_2 N3_2 C39_2 C46_2 93.5(4)
C7_2 N3_2 C39_2 C46_2 -81.0(4)
C46_2 C39_2 C40_2 C43_2 1.2(5)
N3_2 C39_2 C40_2 C43_2 -174.6(3)
C46_2 C39_2 C40_2 C41_2 -177.1(3)
N3_2 C39_2 C40_2 C41_2 7.2(5)
C39_2 C40_2 C41_2 C42_2 173.4(3)
C43_2 C40_2 C41_2 C42_2 -4.8(5)
C39_2 C40_2 C43_2 C44_2 -0.3(5)
C41_2 C40_2 C43_2 C44_2 177.9(3)
C40_2 C43_2 C44_2 C45_2 -0.9(6)
C43_2 C44_2 C45_2 C46_2 1.4(6)
C44_2 C45_2 C46_2 C39_2 -0.6(5)
C44_2 C45_2 C46_2 C47_2 -179.5(4)
C40_2 C39_2 C46_2 C45_2 -0.7(5)
N3_2 C39_2 C46_2 C45_2 175.1(3)
C40_2 C39_2 C46_2 C47_2 178.2(3)
N3_2 C39_2 C46_2 C47_2 -6.0(5)
C45_2 C46_2 C47_2 C48_2 41.1(5)
C39_2 C46_2 C47_2 C48_2 -137.8(4)
C6_2 N4_2 C49_2 C50_2 121.7(3)
C8_2 N4_2 C49_2 C50_2 -74.5(4)
C6_2 N4_2 C49_2 C56_2 -63.5(4)
C8_2 N4_2 C49_2 C56_2 100.2(3)
C56_2 C49_2 C50_2 C53_2 1.7(5)
N4_2 C49_2 C50_2 C53_2 176.2(3)
C56_2 C49_2 C50_2 C51_2 -176.1(3)
N4_2 C49_2 C50_2 C51_2 -1.7(5)
C49_2 C50_2 C51_2 C52_2 -157.6(3)
C53_2 C50_2 C51_2 C52_2 24.6(5)
C49_2 C50_2 C53_2 C54_2 -0.9(5)
C51_2 C50_2 C53_2 C54_2 177.0(3)
C50_2 C53_2 C54_2 C55_2 -0.5(5)
C53_2 C54_2 C55_2 C56_2 1.2(5)
C50_2 C49_2 C56_2 C55_2 -1.1(5)
N4_2 C49_2 C56_2 C55_2 -175.6(3)
C50_2 C49_2 C56_2 C57_2 177.5(3)
N4_2 C49_2 C56_2 C57_2 2.9(5)
C54_2 C55_2 C56_2 C49_2 -0.4(5)
C54_2 C55_2 C56_2 C57_2 -178.9(3)
C49_2 C56_2 C57_2 C58_2 -172.6(3)
C55_2 C56_2 C57_2 C58_2 5.8(5)
C9_2 C2_2 B1_2 C1_2 -176.3(4)
B2_2 C2_2 B1_2 C1_2 24.3(2)
C9_2 C2_2 B1_2 C3_2 9.0(7)
B2_2 C2_2 B1_2 C3_2 -150.4(4)
C9_2 C2_2 B1_2 B2_2 159.4(5)
B2_2 C1_2 B1_2 C2_2 -23.1(2)
B2_2 C1_2 B1_2 C3_2 152.4(3)
N1_2 C3_2 B1_2 C2_2 -145.6(3)
N2_2 C3_2 B1_2 C2_2 28.1(5)
N1_2 C3_2 B1_2 C1_2 40.8(4)
N2_2 C3_2 B1_2 C1_2 -145.5(3)
N1_2 C3_2 B1_2 B2_2 118.7(7)
N2_2 C3_2 B1_2 B2_2 -67.6(8)
C9_2 C2_2 B2_2 C1_2 173.4(3)
B1_2 C2_2 B2_2 C1_2 -24.5(2)
C9_2 C2_2 B2_2 C6_2 -16.1(6)
B1_2 C2_2 B2_2 C6_2 146.0(4)
C9_2 C2_2 B2_2 B1_2 -162.1(4)
B1_2 C1_2 B2_2 C2_2 23.5(2)
B1_2 C1_2 B2_2 C6_2 -147.5(3)
N3_2 C6_2 B2_2 C2_2 133.9(3)
N4_2 C6_2 B2_2 C2_2 -43.5(5)
N3_2 C6_2 B2_2 C1_2 -57.9(4)
N4_2 C6_2 B2_2 C1_2 124.7(3)
N3_2 C6_2 B2_2 B1_2 -141.5(5)
N4_2 C6_2 B2_2 B1_2 41.1(8)
C1_2 B1_2 B2_2 C2_2 -149.9(3)
C3_2 B1_2 B2_2 C2_2 116.0(7)
C2_2 B1_2 B2_2 C1_2 149.9(3)
C3_2 B1_2 B2_2 C1_2 -94.1(7)
C2_2 B1_2 B2_2 C6_2 -106.8(6)
C1_2 B1_2 B2_2 C6_2 103.3(6)
C3_2 B1_2 B2_2 C6_2 9.2(12)
